data_7034416
loop_
_publ_author_name
'Simpson, Peter V.'
'Randles, Michael D.'
'Gupta, Vivek'
'Fu, Junhong'
'Moxey, Graeme J.'
'Schwich, Torsten'
'Morshedi, Mahbod'
'Cifuentes, Marie P.'
'Humphrey, Mark G.'

_publ_section_title
;
 Phosphine, isocyanide, and alkyne reactivity at pentanuclear
 molybdenum/tungsten-iridium clusters.
;
_journal_issue 16
_journal_name_full 'Dalton transactions (Cambridge, England : 2003)'
_journal_page_first 7292
_journal_page_last 7304
_journal_paper_doi 10.1039/c5dt00525f
_journal_volume 44
_journal_year 2015
_chemical_absolute_configuration ad
_chemical_formula_moiety 'C59 H50 Ir4 Mo1 O8 P2 , 1.5(C1 H2 CL2)'
_chemical_formula_sum 'C60.5 H53 Cl3 Ir4 Mo O8 P2'
_chemical_formula_weight 1941.21
_space_group_IT_number 29
_symmetry_cell_setting orthorhombic
_symmetry_space_group_name_Hall 'P 2c -2ac'
_symmetry_space_group_name_H-M 'P c a 21'
_atom_sites_solution_hydrogens difmap
_atom_sites_solution_primary direct
_audit_creation_date 13-12-15
_audit_creation_method CRYSTALS_ver_14.40
_audit_update_record
;
2014-08-11 deposited with the CCDC.
2015-03-12 downloaded from the CCDC.
;
_cell_angle_alpha 90
_cell_angle_beta 90
_cell_angle_gamma 90
_cell_formula_units_Z 8
_cell_length_a 20.3569(3)
_cell_length_b 13.29420(10)
_cell_length_c 43.3524(5)
_cell_measurement_reflns_used 14568
_cell_measurement_temperature 200
_cell_measurement_theta_max 25
_cell_measurement_theta_min 3
_cell_volume 11732.4(2)
_computing_cell_refinement 'DENZO/SCALEPACK (Otwinowski & Minor, 1997)'
_computing_data_collection 'COLLECT (Nonius, 2001).'
_computing_data_reduction 'DENZO/SCALEPACK (Otwinowski & Minor, 1997)'
_computing_molecular_graphics Olex2
_computing_publication_material 'Microsoft Office 2000'
_computing_structure_refinement 'CRYSTALS (Betteridge et al., 2003)'
_computing_structure_solution 'SIR92 (Altomare et al., 1994)'
_diffrn_ambient_temperature 200
_diffrn_measured_fraction_theta_full 0.999
_diffrn_measured_fraction_theta_max 0.999
_diffrn_measurement_device Area
_diffrn_measurement_device_type 'Nonius KappaCCD'
_diffrn_measurement_method '\f & \w scans'
_diffrn_radiation_monochromator graphite
_diffrn_radiation_type 'Mo K\a'
_diffrn_radiation_wavelength 0.71073
_diffrn_reflns_av_R_equivalents 0.000
_diffrn_reflns_limit_h_max 26
_diffrn_reflns_limit_h_min -26
_diffrn_reflns_limit_k_max 17
_diffrn_reflns_limit_k_min -10
_diffrn_reflns_limit_l_max 56
_diffrn_reflns_limit_l_min -56
_diffrn_reflns_number 136483
_diffrn_reflns_theta_full 27.467
_diffrn_reflns_theta_max 27.467
_diffrn_reflns_theta_min 2.564
_exptl_absorpt_coefficient_mu 9.495
_exptl_absorpt_correction_T_max 0.83
_exptl_absorpt_correction_T_min 0.64
_exptl_absorpt_correction_type multi-scan
_exptl_absorpt_process_details 'DENZO/SCALEPACK (Otwinowski & Minor, 1997)'
_exptl_crystal_colour black
_exptl_crystal_density_diffrn 2.198
_exptl_crystal_density_method 'not measured'
_exptl_crystal_description plate
_exptl_crystal_F_000 7288
_exptl_crystal_size_max 0.130
_exptl_crystal_size_mid 0.090
_exptl_crystal_size_min 0.020
_refine_diff_density_max 3.63
_refine_diff_density_min -2.13
_refine_ls_abs_structure_details 'Flack (1983), 12269 Friedel-pairs'
_refine_ls_abs_structure_Flack 0.491(8)
_refine_ls_extinction_method None
_refine_ls_goodness_of_fit_ref 0.9286
_refine_ls_hydrogen_treatment mixed
_refine_ls_matrix_type full
_refine_ls_number_parameters 1402
_refine_ls_number_reflns 25863
_refine_ls_number_restraints 165
_refine_ls_R_factor_all 0.0655
_refine_ls_R_factor_gt 0.0434
_refine_ls_shift/su_max 0.0028474
_refine_ls_shift/su_mean 0.0000856
_refine_ls_structure_factor_coef Fsqd
_refine_ls_weighting_details
;
 Method, part 1, Chebychev polynomial, (Watkin, 1994, Prince, 1982) 
 [weight] = 1.0/[A~0~*T~0~(x)+A~1~*T~1~(x) ... +A~n-1~]*T~n-1~(x)] 
 where A~i~ are the Chebychev coefficients listed below and x= Fcalc/Fmax 
 Method = Robust Weighting (Prince, 1982) 
 W = [weight] * [1-(deltaF/6*sigmaF)^2^]^2^ 
 A~i~ are: 
 7.55 10.5 5.80 2.15 0.367 
;
_refine_ls_weighting_scheme calc
_refine_ls_wR_factor_all 0.0964
_refine_ls_wR_factor_gt 0.0800
_refine_ls_wR_factor_ref 0.0964
_reflns_limit_h_max 26
_reflns_limit_h_min 0
_reflns_limit_k_max 17
_reflns_limit_k_min 0
_reflns_limit_l_max 56
_reflns_limit_l_min -56
_reflns_number_gt 13602
_reflns_number_total 14579
_reflns_threshold_expression I>2.0\s(I)
_oxford_diffrn_Wilson_B_factor 1.87
_oxford_diffrn_Wilson_scale 1505.90
_oxford_refine_ls_r_factor_ref 0.0655
_oxford_refine_ls_scale 0.0269265(9)
_oxford_reflns_number_all 25863
_oxford_reflns_threshold_expression_ref I>-10.0\s(I)
_cod_data_source_file c5dt00525f2.cif
_cod_data_source_block 4
_cod_depositor_comments 'Adding full bibliography for 7034411--7034420.cif.'
_cod_original_sg_symbol_H-M 'P c a 21 '
_cod_original_formula_sum 'C60.50 H53 Cl3 Ir4 Mo1 O8 P2'
_cod_database_code 7034416

loop_
_symmetry_equiv_pos_as_xyz
x,y,z
-x+1/2,y,z+1/2
x+1/2,-y,z
-x,-y,z+1/2

loop_
_atom_site_label
_atom_site_type_symbol
_atom_site_fract_x
_atom_site_fract_y
_atom_site_fract_z
_atom_site_U_iso_or_equiv
_atom_site_occupancy
_atom_site_adp_type
_atom_site_refinement_flags_posn
_atom_site_refinement_flags_adp
Ir2 Ir 0.50044(3) 0.35972(4) 0.40217(3) 0.0229 1.0000 Uani . .
Ir3 Ir 0.50623(3) 0.22680(4) 0.35509(3) 0.0237 1.0000 Uani . .
Ir4 Ir 0.51235(3) 0.42265(4) 0.34044(3) 0.0244 1.0000 Uani . .
Ir5 Ir 0.57347(3) 0.18469(4) 0.40824(3) 0.0238 1.0000 Uani . .
Ir7 Ir 0.69378(3) 0.27332(4) 0.71582(3) 0.0266 1.0000 Uani . .
Ir8 Ir 0.69463(3) 0.14763(4) 0.66631(3) 0.0245 1.0000 Uani . .
Ir9 Ir 0.69181(3) 0.07511(4) 0.72634(3) 0.0253 1.0000 Uani . .
Ir10 Ir 0.62185(3) 0.32276(4) 0.66453(3) 0.0268 1.0000 Uani . .
Mo1 Mo 0.62267(6) 0.32908(9) 0.36823(4) 0.0238 1.0000 Uani . .
Mo6 Mo 0.57713(6) 0.17318(10) 0.70447(4) 0.0275 1.0000 Uani . .
Cl900 Cl 0.1228(4) 0.1030(6) 0.3013(2) 0.1046 1.0000 Uani D .
Cl902 Cl 0.2230(4) 0.2469(7) 0.3116(2) 0.1283 1.0000 Uani D U
Cl903 Cl 0.8465(7) 0.0031(12) 0.5017(4) 0.1997 1.0000 Uani D .
Cl905 Cl 0.7248(8) -0.1130(13) 0.4979(3) 0.2119 1.0000 Uani D .
Cl906 Cl 0.5420(7) 0.3609(13) 0.0717(4) 0.2041 1.0000 Uani D .
Cl908 Cl 0.6500(9) 0.5020(9) 0.0705(4) 0.2107 1.0000 Uani D .
P1 P 0.51321(19) 0.4458(3) 0.44963(9) 0.0272 1.0000 Uani . .
P2 P 0.55696(19) 0.0141(3) 0.41844(9) 0.0247 1.0000 Uani . .
P3 P 0.6752(2) 0.0647(3) 0.61891(9) 0.0291 1.0000 Uani . .
P4 P 0.6386(2) 0.4931(3) 0.65538(10) 0.0298 1.0000 Uani . .
O124 O 0.5599(5) 0.5667(7) 0.3871(2) 0.0299 1.0000 Uani . U
O134 O 0.6079(6) 0.2864(9) 0.2991(2) 0.0397 1.0000 Uani . .
O151 O 0.6661(7) 0.1052(8) 0.3571(3) 0.0475 1.0000 Uani . .
O221 O 0.5263(7) 0.0720(10) 0.3052(3) 0.0581 1.0000 Uani . .
O222 O 0.3652(5) 0.1655(9) 0.3636(3) 0.0402 1.0000 Uani . U
O331 O 0.3537(5) 0.3962(9) 0.3998(3) 0.0444 1.0000 Uani . .
O351 O 0.4364(5) 0.1804(8) 0.4362(3) 0.0387 1.0000 Uani . .
O551 O 0.6788(6) 0.1893(8) 0.4564(3) 0.0415 1.0000 Uani . U
O679 O 0.5991(6) 0.2075(9) 0.7748(3) 0.0410 1.0000 Uani . .
O689 O 0.6315(5) -0.0593(8) 0.6789(2) 0.0344 1.0000 Uani . .
O771 O 0.6763(9) 0.4241(12) 0.7668(3) 0.0687 1.0000 Uani . .
O772 O 0.8348(7) 0.3385(11) 0.7090(4) 0.0723 1.0000 Uani . .
O881 O 0.8412(6) 0.1104(10) 0.6636(3) 0.0487 1.0000 Uani . U
O1010 O 0.5136(6) 0.3268(9) 0.6173(3) 0.0487 1.0000 Uani . .
O6710 O 0.5343(7) 0.3966(9) 0.7185(3) 0.0522 1.0000 Uani . .
O8101 O 0.7573(6) 0.3310(9) 0.6339(3) 0.0489 1.0000 Uani . .
C1 C 0.6907(8) 0.4547(13) 0.3904(4) 0.0381 1.0000 Uani . .
C2 C 0.6868(7) 0.4741(13) 0.3584(4) 0.0395 1.0000 Uani . .
C3 C 0.7153(8) 0.3910(13) 0.3429(4) 0.0416 1.0000 Uani . .
C4 C 0.7339(7) 0.3204(15) 0.3657(4) 0.0448 1.0000 Uani . U
C5 C 0.7205(8) 0.3618(13) 0.3955(4) 0.0436 1.0000 Uani . U
C6 C 0.5945(8) 0.4982(12) 0.4587(3) 0.0313 1.0000 Uani . .
C7 C 0.6063(10) 0.6024(14) 0.4579(4) 0.0470 1.0000 Uani . U
C8 C 0.6695(10) 0.6392(15) 0.4629(4) 0.0499 1.0000 Uani . U
C9 C 0.7189(10) 0.5723(16) 0.4700(4) 0.0522 1.0000 Uani . U
C10 C 0.7099(9) 0.4696(15) 0.4711(4) 0.0490 1.0000 Uani . U
C11 C 0.6468(9) 0.4353(12) 0.4656(4) 0.0374 1.0000 Uani . .
C12 C 0.4909(9) 0.3741(11) 0.4842(4) 0.0336 1.0000 Uani . .
C13 C 0.5302(11) 0.3659(16) 0.5106(4) 0.0546 1.0000 Uani . .
C14 C 0.5059(11) 0.3136(16) 0.5363(4) 0.0605 1.0000 Uani . U
C15 C 0.4443(11) 0.2776(16) 0.5375(4) 0.0587 1.0000 Uani . U
C16 C 0.4050(11) 0.2851(15) 0.5114(4) 0.0605 1.0000 Uani . .
C17 C 0.4268(9) 0.3345(13) 0.4849(4) 0.0446 1.0000 Uani . .
C18 C 0.4585(7) 0.5526(9) 0.4543(3) 0.0256 1.0000 Uani . .
C19 C 0.4445(11) 0.5917(14) 0.4841(5) 0.0551 1.0000 Uani . .
C20 C 0.4033(11) 0.6760(15) 0.4870(5) 0.0600 1.0000 Uani . .
C21 C 0.3740(10) 0.7174(13) 0.4616(5) 0.0575 1.0000 Uani . .
C22 C 0.3907(10) 0.6843(14) 0.4338(5) 0.0531 1.0000 Uani . .
C23 C 0.4319(9) 0.6028(12) 0.4297(4) 0.0388 1.0000 Uani . .
C24 C 0.4708(9) 0.4151(12) 0.2920(3) 0.0399 1.0000 Uani . U
C25 C 0.4211(6) 0.4438(12) 0.3135(3) 0.0340 1.0000 Uani D U
C26 C 0.4384(7) 0.5388(11) 0.3268(3) 0.0300 1.0000 Uani . .
C27 C 0.4999(8) 0.5698(11) 0.3151(4) 0.0336 1.0000 Uani . .
C28 C 0.5218(8) 0.4923(12) 0.2934(3) 0.0331 1.0000 Uani . .
C29 C 0.4712(10) 0.3322(14) 0.2695(4) 0.0511 1.0000 Uani . U
C30 C 0.3550(7) 0.3905(14) 0.3164(4) 0.0451 1.0000 Uani D U
C31 C 0.3950(9) 0.6029(13) 0.3461(4) 0.0481 1.0000 Uani . .
C32 C 0.5344(11) 0.6681(13) 0.3207(5) 0.0604 1.0000 Uani . .
C33 C 0.5805(9) 0.5035(15) 0.2729(5) 0.0518 1.0000 Uani . .
C34 C 0.6225(7) -0.0752(12) 0.4074(4) 0.0330 1.0000 Uani . U
C35 C 0.6867(8) -0.0466(12) 0.4106(4) 0.0377 1.0000 Uani . .
C36 C 0.7384(8) -0.1112(12) 0.4055(4) 0.0410 1.0000 Uani . .
C37 C 0.7232(9) -0.2112(13) 0.3985(4) 0.0439 1.0000 Uani . .
C38 C 0.6592(8) -0.2423(11) 0.3948(4) 0.0363 1.0000 Uani . U
C39 C 0.6081(8) -0.1739(10) 0.4003(3) 0.0317 1.0000 Uani . U
C40 C 0.5457(8) -0.0196(12) 0.4593(3) 0.0321 1.0000 Uani . .
C41 C 0.5469(10) -0.1181(12) 0.4689(4) 0.0450 1.0000 Uani . .
C42 C 0.5382(13) -0.1426(15) 0.4994(4) 0.0686 1.0000 Uani . .
C43 C 0.5281(10) -0.0699(15) 0.5218(4) 0.0523 1.0000 Uani . .
C44 C 0.5237(9) 0.0307(15) 0.5123(4) 0.0495 1.0000 Uani . .
C45 C 0.5323(8) 0.0561(13) 0.4816(4) 0.0375 1.0000 Uani . .
C46 C 0.4842(8) -0.0387(11) 0.4006(4) 0.0362 1.0000 Uani . .
C47 C 0.4233(9) -0.0423(12) 0.4159(5) 0.0471 1.0000 Uani . .
C48 C 0.3682(10) -0.0799(13) 0.4006(5) 0.0560 1.0000 Uani . U
C49 C 0.3740(11) -0.1106(14) 0.3696(5) 0.0562 1.0000 Uani . U
C50 C 0.4325(10) -0.1057(13) 0.3550(5) 0.0552 1.0000 Uani . U
C51 C 0.4868(9) -0.0682(12) 0.3692(4) 0.0408 1.0000 Uani . .
C52 C 0.5025(8) 0.0548(16) 0.6828(4) 0.0477 1.0000 Uani . U
C53 C 0.5113(8) 0.0308(13) 0.7131(4) 0.0360 1.0000 Uani . .
C54 C 0.4876(8) 0.1109(14) 0.7317(5) 0.0472 1.0000 Uani . U
C55 C 0.4662(8) 0.1839(15) 0.7115(5) 0.0498 1.0000 Uani . U
C56 C 0.4746(8) 0.1516(15) 0.6819(4) 0.0468 1.0000 Uani . U
C57 C 0.7281(9) -0.0479(13) 0.6120(4) 0.0398 1.0000 Uani . .
C58 C 0.7364(14) -0.0825(17) 0.5830(5) 0.0795 1.0000 Uani . .
C59 C 0.7788(15) -0.1672(19) 0.5771(6) 0.0918 1.0000 Uani . .
C60 C 0.8054(11) -0.2143(14) 0.6022(5) 0.0596 1.0000 Uani . U
C61 C 0.7956(10) -0.1800(14) 0.6316(5) 0.0585 1.0000 Uani . U
C62 C 0.7568(10) -0.0963(12) 0.6363(5) 0.0522 1.0000 Uani . U
C63 C 0.6960(9) 0.1371(13) 0.5836(3) 0.0376 1.0000 Uani . U
C64 C 0.7592(9) 0.1790(14) 0.5824(4) 0.0451 1.0000 Uani . U
C65 C 0.7798(12) 0.2297(16) 0.5563(5) 0.0637 1.0000 Uani . .
C66 C 0.7377(12) 0.2393(16) 0.5318(4) 0.0611 1.0000 Uani . .
C67 C 0.6754(13) 0.197(2) 0.5324(4) 0.0735 1.0000 Uani . .
C68 C 0.6559(9) 0.1472(16) 0.5594(4) 0.0500 1.0000 Uani . .
C69 C 0.5919(8) 0.0154(12) 0.6113(4) 0.0354 1.0000 Uani . .
C70 C 0.5782(10) -0.0880(13) 0.6140(3) 0.0439 1.0000 Uani . .
C71 C 0.5138(11) -0.1213(17) 0.6110(5) 0.0609 1.0000 Uani . .
C72 C 0.4649(10) -0.0587(19) 0.6045(5) 0.0654 1.0000 Uani . .
C73 C 0.4775(10) 0.0435(18) 0.6014(4) 0.0589 1.0000 Uani . .
C74 C 0.5424(9) 0.0818(13) 0.6059(4) 0.0421 1.0000 Uani . .
C75 C 0.7880(8) 0.0534(11) 0.7508(4) 0.0304 1.0000 Uani . .
C76 C 0.7700(7) -0.0395(11) 0.7353(3) 0.0352 1.0000 Uani D U
C77 C 0.7101(8) -0.0747(11) 0.7480(3) 0.0305 1.0000 Uani . U
C78 C 0.6903(8) -0.0051(12) 0.7710(4) 0.0374 1.0000 Uani . U
C79 C 0.7394(8) 0.0739(12) 0.7724(3) 0.0345 1.0000 Uani . .
C80 C 0.8519(8) 0.1082(14) 0.7461(5) 0.0465 1.0000 Uani . .
C81 C 0.8135(8) -0.0974(10) 0.7131(4) 0.0390 1.0000 Uani D U
C82 C 0.6769(9) -0.1698(12) 0.7399(4) 0.0424 1.0000 Uani . .
C83 C 0.6333(10) -0.0200(15) 0.7917(4) 0.0553 1.0000 Uani . .
C84 C 0.7424(9) 0.1562(13) 0.7969(4) 0.0455 1.0000 Uani . .
C85 C 0.7160(8) 0.5420(10) 0.6719(4) 0.0360 1.0000 Uani . .
C86 C 0.7705(8) 0.5533(11) 0.6546(4) 0.0406 1.0000 Uani . .
C87 C 0.8279(9) 0.5816(13) 0.6674(7) 0.0633 1.0000 Uani . .
C88 C 0.8345(12) 0.5983(14) 0.6977(8) 0.0774 1.0000 Uani . .
C89 C 0.7788(12) 0.5891(13) 0.7169(6) 0.0637 1.0000 Uani . .
C90 C 0.7190(10) 0.5616(13) 0.7033(5) 0.0529 1.0000 Uani . .
C91 C 0.6444(8) 0.5259(11) 0.6145(4) 0.0330 1.0000 Uani . .
C92 C 0.6557(10) 0.4570(13) 0.5924(4) 0.0480 1.0000 Uani . .
C93 C 0.6614(11) 0.4861(14) 0.5609(4) 0.0536 1.0000 Uani . .
C94 C 0.6516(13) 0.5827(19) 0.5523(5) 0.0728 1.0000 Uani . .
C95 C 0.6413(13) 0.6530(17) 0.5748(6) 0.0760 1.0000 Uani . .
C96 C 0.6385(12) 0.6291(14) 0.6063(4) 0.0583 1.0000 Uani . .
C97 C 0.5759(7) 0.5784(11) 0.6680(4) 0.0307 1.0000 Uani . U
C98 C 0.5096(7) 0.5485(11) 0.6667(4) 0.0363 1.0000 Uani . U
C99 C 0.4605(8) 0.6153(12) 0.6730(5) 0.0444 1.0000 Uani . .
C100 C 0.4742(9) 0.7167(12) 0.6812(4) 0.0414 1.0000 Uani . .
C101 C 0.5392(8) 0.7459(12) 0.6835(4) 0.0404 1.0000 Uani . U
C102 C 0.5884(8) 0.6807(10) 0.6770(4) 0.0356 1.0000 Uani . U
C124 C 0.5447(7) 0.4857(10) 0.3787(4) 0.0297 1.0000 Uani . U
C134 C 0.5981(8) 0.3064(11) 0.3246(3) 0.0289 1.0000 Uani . .
C151 C 0.6398(8) 0.1731(14) 0.3684(4) 0.0431 1.0000 Uani . .
C221 C 0.5202(9) 0.1284(13) 0.3253(5) 0.0420 1.0000 Uani . .
C222 C 0.4188(7) 0.1909(11) 0.3599(3) 0.0305 1.0000 Uani . U
C331 C 0.4096(8) 0.3848(10) 0.4013(3) 0.0325 1.0000 Uani . .
C351 C 0.4801(7) 0.2168(10) 0.4241(3) 0.0280 1.0000 Uani . .
C551 C 0.6373(8) 0.1879(10) 0.4382(3) 0.0299 1.0000 Uani . U
C679 C 0.6066(9) 0.1917(13) 0.7476(4) 0.0397 1.0000 Uani . .
C689 C 0.6504(9) 0.0187(12) 0.6885(4) 0.0416 1.0000 Uani . .
C771 C 0.6813(9) 0.3673(13) 0.7470(4) 0.0378 1.0000 Uani . .
C772 C 0.7819(8) 0.3117(11) 0.7113(4) 0.0363 1.0000 Uani . .
C881 C 0.7838(8) 0.1233(12) 0.6648(4) 0.0386 1.0000 Uani . U
C901 C 0.1949(9) 0.1264(13) 0.3224(5) 0.1238 1.0000 Uani D U
C904 C 0.7674(12) -0.004(2) 0.4860(8) 0.1720 1.0000 Uani D .
C907 C 0.6015(16) 0.425(3) 0.0943(5) 0.2333 1.0000 Uani D .
C1010 C 0.5562(8) 0.3229(11) 0.6352(4) 0.0359 1.0000 Uani . .
C6710 C 0.5612(7) 0.3303(12) 0.7054(4) 0.0346 1.0000 Uani . .
C8101 C 0.7141(9) 0.2936(11) 0.6471(4) 0.0368 1.0000 Uani . .
H11 H 0.6777 0.5002 0.4062 0.0454 1.0000 Uiso R .
H21 H 0.6719 0.5345 0.3491 0.0479 1.0000 Uiso R .
H31 H 0.7241 0.3864 0.3214 0.0503 1.0000 Uiso R .
H41 H 0.7585 0.2608 0.3620 0.0535 1.0000 Uiso R .
H51 H 0.7328 0.3342 0.4149 0.0520 1.0000 Uiso R .
H71 H 0.5712 0.6477 0.4540 0.0570 1.0000 Uiso R .
H81 H 0.6786 0.7091 0.4614 0.0600 1.0000 Uiso R .
H91 H 0.7614 0.5980 0.4745 0.0627 1.0000 Uiso R .
H101 H 0.7451 0.4247 0.4753 0.0593 1.0000 Uiso R .
H111 H 0.6388 0.3650 0.4668 0.0457 1.0000 Uiso R .
H131 H 0.5728 0.3952 0.5111 0.0658 1.0000 Uiso R .
H141 H 0.5338 0.3038 0.5536 0.0724 1.0000 Uiso R .
H151 H 0.4282 0.2469 0.5558 0.0708 1.0000 Uiso R .
H161 H 0.3624 0.2558 0.5116 0.0727 1.0000 Uiso R .
H171 H 0.3986 0.3419 0.4676 0.0535 1.0000 Uiso R .
H191 H 0.4632 0.5614 0.5019 0.0662 1.0000 Uiso R .
H201 H 0.3953 0.7042 0.5068 0.0733 1.0000 Uiso R .
H211 H 0.3424 0.7695 0.4638 0.0705 1.0000 Uiso R .
H221 H 0.3734 0.7174 0.4162 0.0627 1.0000 Uiso R .
H231 H 0.4422 0.5813 0.4094 0.0464 1.0000 Uiso R .
H291 H 0.5116 0.3323 0.2585 0.0608 1.0000 Uiso R .
H292 H 0.4661 0.2698 0.2799 0.0608 1.0000 Uiso R .
H293 H 0.4359 0.3413 0.2554 0.0608 1.0000 Uiso R .
H301 H 0.3297 0.4221 0.3320 0.0536 1.0000 Uiso R .
H302 H 0.3618 0.3219 0.3216 0.0536 1.0000 Uiso R .
H303 H 0.3321 0.3948 0.2973 0.0536 1.0000 Uiso . .
H311 H 0.4184 0.6616 0.3521 0.0573 1.0000 Uiso R .
H312 H 0.3817 0.5670 0.3640 0.0573 1.0000 Uiso R .
H313 H 0.3573 0.6217 0.3346 0.0573 1.0000 Uiso R .
H321 H 0.5750 0.6688 0.3099 0.0723 1.0000 Uiso R .
H322 H 0.5423 0.6758 0.3421 0.0723 1.0000 Uiso R .
H323 H 0.5076 0.7218 0.3136 0.0723 1.0000 Uiso R .
H331 H 0.6052 0.5607 0.2790 0.0616 1.0000 Uiso R .
H332 H 0.6071 0.4450 0.2744 0.0616 1.0000 Uiso R .
H333 H 0.5664 0.5118 0.2521 0.0616 1.0000 Uiso R .
H351 H 0.6960 0.0208 0.4164 0.0448 1.0000 Uiso R .
H361 H 0.7826 -0.0888 0.4069 0.0487 1.0000 Uiso R .
H371 H 0.7578 -0.2585 0.3961 0.0517 1.0000 Uiso R .
H381 H 0.6497 -0.3093 0.3886 0.0433 1.0000 Uiso R .
H391 H 0.5636 -0.1954 0.3992 0.0389 1.0000 Uiso R .
H411 H 0.5545 -0.1699 0.4542 0.0551 1.0000 Uiso R .
H421 H 0.5391 -0.2114 0.5054 0.0793 1.0000 Uiso R .
H431 H 0.5243 -0.0879 0.5429 0.0620 1.0000 Uiso R .
H441 H 0.5140 0.0817 0.5269 0.0598 1.0000 Uiso R .
H451 H 0.5299 0.1245 0.4753 0.0439 1.0000 Uiso R .
H471 H 0.4196 -0.0188 0.4366 0.0574 1.0000 Uiso R .
H481 H 0.3272 -0.0849 0.4109 0.0672 1.0000 Uiso R .
H491 H 0.3364 -0.1346 0.3589 0.0677 1.0000 Uiso R .
H501 H 0.4359 -0.1292 0.3344 0.0667 1.0000 Uiso R .
H511 H 0.5267 -0.0615 0.3580 0.0487 1.0000 Uiso R .
H521 H 0.5108 0.0120 0.6657 0.0579 1.0000 Uiso R .
H531 H 0.5266 -0.0321 0.7206 0.0429 1.0000 Uiso R .
H541 H 0.4821 0.1103 0.7535 0.0571 1.0000 Uiso R .
H551 H 0.4434 0.2433 0.7174 0.0592 1.0000 Uiso R .
H561 H 0.4592 0.1847 0.6639 0.0568 1.0000 Uiso R .
H581 H 0.7150 -0.0498 0.5663 0.0960 1.0000 Uiso R .
H591 H 0.7880 -0.1892 0.5567 0.1120 1.0000 Uiso R .
H601 H 0.8310 -0.2732 0.5992 0.0721 1.0000 Uiso R .
H611 H 0.8154 -0.2130 0.6487 0.0714 1.0000 Uiso R .
H621 H 0.7501 -0.0716 0.6566 0.0632 1.0000 Uiso R .
H641 H 0.7880 0.1728 0.5996 0.0543 1.0000 Uiso R .
H651 H 0.8227 0.2576 0.5553 0.0775 1.0000 Uiso R .
H661 H 0.7514 0.2755 0.5140 0.0724 1.0000 Uiso R .
H671 H 0.6467 0.2012 0.5152 0.0885 1.0000 Uiso R .
H681 H 0.6129 0.1201 0.5606 0.0609 1.0000 Uiso R .
H701 H 0.6127 -0.1345 0.6178 0.0523 1.0000 Uiso R .
H711 H 0.5043 -0.1907 0.6138 0.0750 1.0000 Uiso R .
H721 H 0.4215 -0.0836 0.6019 0.0755 1.0000 Uiso R .
H731 H 0.4427 0.0882 0.5964 0.0702 1.0000 Uiso R .
H741 H 0.5506 0.1521 0.6051 0.0509 1.0000 Uiso R .
H801 H 0.8526 0.1666 0.7587 0.0563 1.0000 Uiso R .
H802 H 0.8875 0.0655 0.7516 0.0563 1.0000 Uiso R .
H803 H 0.8558 0.1271 0.7251 0.0563 1.0000 Uiso R .
H811 H 0.7907 -0.1553 0.7060 0.0462 1.0000 Uiso R .
H812 H 0.8526 -0.1174 0.7234 0.0462 1.0000 Uiso R .
H813 H 0.8245 -0.0563 0.6960 0.0462 1.0000 Uiso . .
H821 H 0.6376 -0.1755 0.7516 0.0512 1.0000 Uiso R .
H822 H 0.7051 -0.2247 0.7446 0.0512 1.0000 Uiso R .
H823 H 0.6667 -0.1706 0.7186 0.0512 1.0000 Uiso R .
H831 H 0.6297 0.0362 0.8051 0.0663 1.0000 Uiso R .
H832 H 0.6394 -0.0794 0.8036 0.0663 1.0000 Uiso R .
H833 H 0.5943 -0.0260 0.7798 0.0663 1.0000 Uiso R .
H841 H 0.7032 0.1555 0.8088 0.0546 1.0000 Uiso R .
H842 H 0.7790 0.1444 0.8101 0.0546 1.0000 Uiso R .
H843 H 0.7471 0.2200 0.7873 0.0546 1.0000 Uiso R .
H861 H 0.7687 0.5413 0.6330 0.0495 1.0000 Uiso R .
H871 H 0.8652 0.5900 0.6545 0.0764 1.0000 Uiso R .
H881 H 0.8760 0.6161 0.7061 0.0943 1.0000 Uiso R .
H891 H 0.7818 0.6014 0.7384 0.0760 1.0000 Uiso R .
H901 H 0.6805 0.5563 0.7156 0.0641 1.0000 Uiso R .
H921 H 0.6600 0.3881 0.5979 0.0601 1.0000 Uiso R .
H931 H 0.6723 0.4370 0.5457 0.0617 1.0000 Uiso R .
H941 H 0.6515 0.6011 0.5311 0.0893 1.0000 Uiso R .
H951 H 0.6362 0.7213 0.5688 0.0925 1.0000 Uiso R .
H961 H 0.6329 0.6798 0.6215 0.0714 1.0000 Uiso R .
H981 H 0.4989 0.4810 0.6616 0.0443 1.0000 Uiso R .
H991 H 0.4161 0.5936 0.6718 0.0545 1.0000 Uiso R .
H1001 H 0.4396 0.7630 0.6850 0.0502 1.0000 Uiso R .
H1011 H 0.5495 0.8127 0.6896 0.0481 1.0000 Uiso R .
H1021 H 0.6326 0.7031 0.6784 0.0433 1.0000 Uiso R .
H9011 H 0.1863 0.1252 0.3439 0.1286 1.0000 Uiso R .
H9012 H 0.2277 0.0779 0.3176 0.1286 1.0000 Uiso R .
H9041 H 0.7436 0.0518 0.4938 0.2116 1.0000 Uiso R .
H9042 H 0.7688 -0.0005 0.4641 0.2116 1.0000 Uiso R .
H9071 H 0.6232 0.3886 0.1103 0.1885 1.0000 Uiso R .
H9072 H 0.5751 0.4760 0.1032 0.1885 1.0000 Uiso R .

loop_
_atom_site_aniso_label
_atom_site_aniso_U_11
_atom_site_aniso_U_22
_atom_site_aniso_U_33
_atom_site_aniso_U_23
_atom_site_aniso_U_13
_atom_site_aniso_U_12
Ir2 0.0233(2) 0.0195(2) 0.0260(3) -0.0004(2) 0.0018(2) -0.00003(19)
Ir3 0.0253(3) 0.0198(2) 0.0260(3) -0.0005(2) 0.0003(2) -0.0014(2)
Ir4 0.0241(3) 0.0220(3) 0.0270(3) 0.0030(2) -0.0010(2) -0.0006(2)
Ir5 0.0264(2) 0.0190(2) 0.0261(3) 0.0009(2) 0.0014(2) 0.0003(2)
Ir7 0.0283(3) 0.0238(3) 0.0278(3) -0.0021(2) 0.0017(2) -0.0005(2)
Ir8 0.0257(3) 0.0231(2) 0.0249(3) -0.0003(2) 0.0027(2) 0.00024(19)
Ir9 0.0246(3) 0.0237(3) 0.0277(3) 0.0011(2) 0.0003(2) -0.0004(2)
Ir10 0.0296(3) 0.0216(2) 0.0292(3) 0.0001(2) 0.0016(2) 0.0004(2)
Mo1 0.0213(6) 0.0224(6) 0.0278(6) 0.0015(4) 0.0029(5) 0.0000(4)
Mo6 0.0224(6) 0.0283(6) 0.0317(7) 0.0019(5) 0.0028(5) 0.0006(5)
Cl900 0.072(4) 0.091(5) 0.151(7) -0.051(5) 0.023(4) -0.021(4)
Cl902 0.090(5) 0.147(8) 0.148(7) -0.048(6) 0.044(5) -0.064(5)
Cl903 0.148(11) 0.196(14) 0.256(18) 0.046(12) 0.013(11) -0.008(10)
Cl905 0.218(15) 0.296(19) 0.122(9) -0.053(10) -0.042(9) -0.107(13)
Cl906 0.150(11) 0.260(17) 0.202(14) 0.091(12) 0.042(9) -0.035(11)
Cl908 0.257(17) 0.101(8) 0.274(18) -0.006(9) -0.140(15) 0.000(9)
P1 0.0286(19) 0.0237(17) 0.0292(19) -0.0013(14) 0.0002(15) 0.0012(14)
P2 0.0263(18) 0.0199(17) 0.0279(18) 0.0040(14) 0.0007(15) -0.0035(14)
P3 0.039(2) 0.0258(19) 0.0230(18) -0.0017(15) -0.0010(16) 0.0007(16)
P4 0.0313(19) 0.0193(17) 0.039(2) 0.0019(15) 0.0019(16) -0.0022(15)
O124 0.031(4) 0.019(4) 0.039(5) 0.007(3) 0.003(3) -0.005(3)
O134 0.044(6) 0.046(7) 0.029(6) -0.013(5) 0.007(5) 0.004(5)
O151 0.067(8) 0.030(6) 0.046(7) 0.005(5) 0.031(6) 0.020(6)
O221 0.072(9) 0.040(7) 0.063(9) -0.027(7) 0.017(7) -0.015(7)
O222 0.028(5) 0.047(6) 0.045(6) 0.001(5) 0.007(4) -0.008(5)
O331 0.013(5) 0.053(7) 0.067(8) -0.010(6) 0.001(5) 0.001(4)
O351 0.042(6) 0.027(5) 0.047(7) 0.013(5) 0.020(5) 0.001(5)
O551 0.050(6) 0.030(5) 0.045(6) -0.004(5) -0.010(5) 0.005(5)
O679 0.039(6) 0.054(7) 0.029(6) 0.006(5) 0.002(5) 0.002(5)
O689 0.043(6) 0.027(5) 0.033(6) -0.009(4) -0.008(5) -0.015(5)
O771 0.113(14) 0.055(9) 0.039(7) -0.014(7) 0.003(8) -0.007(9)
O772 0.035(7) 0.063(9) 0.119(14) 0.013(9) 0.007(8) -0.022(7)
O881 0.037(6) 0.060(6) 0.050(6) -0.005(6) 0.000(5) 0.002(5)
O1010 0.059(8) 0.044(7) 0.043(7) 0.002(5) -0.034(6) -0.002(6)
O6710 0.064(8) 0.035(6) 0.057(8) -0.005(6) 0.023(7) 0.016(6)
O8101 0.049(7) 0.036(6) 0.061(8) 0.010(6) 0.032(6) -0.001(6)
C1 0.039(9) 0.032(8) 0.043(9) -0.003(7) 0.003(7) -0.011(7)
C2 0.023(7) 0.036(9) 0.060(11) 0.009(8) -0.001(7) -0.009(6)
C3 0.036(8) 0.047(9) 0.041(9) 0.000(7) 0.020(7) -0.015(7)
C4 0.019(6) 0.053(8) 0.062(9) 0.002(7) -0.001(6) -0.007(6)
C5 0.028(6) 0.048(8) 0.055(9) 0.004(7) 0.001(6) -0.005(6)
C6 0.037(8) 0.035(8) 0.022(7) 0.002(6) -0.004(6) -0.009(6)
C7 0.050(7) 0.042(7) 0.049(7) -0.002(6) -0.010(6) -0.017(6)
C8 0.059(9) 0.041(7) 0.050(8) 0.006(7) -0.012(7) -0.019(7)
C9 0.045(7) 0.062(7) 0.049(7) 0.009(6) -0.019(6) -0.010(7)
C10 0.043(8) 0.062(9) 0.041(7) 0.015(7) -0.019(7) -0.002(7)
C11 0.052(10) 0.029(8) 0.031(8) -0.003(6) 0.001(7) 0.000(7)
C12 0.046(9) 0.021(7) 0.034(8) -0.007(6) 0.002(7) -0.004(6)
C13 0.073(13) 0.071(13) 0.020(8) 0.002(8) -0.007(8) 0.008(10)
C14 0.082(11) 0.062(10) 0.037(8) 0.024(7) 0.013(8) 0.019(9)
C15 0.081(11) 0.059(10) 0.036(8) 0.016(7) 0.019(8) 0.009(9)
C16 0.076(14) 0.060(12) 0.046(11) 0.007(9) 0.026(10) -0.012(10)
C17 0.043(9) 0.048(10) 0.042(9) 0.009(8) 0.008(8) -0.003(8)
C18 0.042(8) 0.011(6) 0.024(7) 0.000(5) 0.008(6) 0.001(5)
C19 0.078(14) 0.039(10) 0.048(11) -0.008(8) 0.014(10) 0.016(9)
C20 0.078(14) 0.046(11) 0.055(12) -0.008(9) 0.013(10) 0.035(10)
C21 0.065(13) 0.034(9) 0.073(13) 0.000(9) 0.023(10) 0.028(9)
C22 0.056(11) 0.045(10) 0.058(12) 0.008(9) 0.000(9) 0.013(9)
C23 0.051(10) 0.029(8) 0.037(8) -0.002(6) 0.010(7) 0.017(7)
C24 0.063(9) 0.034(7) 0.023(6) 0.007(6) -0.011(6) 0.010(7)
C25 0.026(6) 0.043(7) 0.034(7) 0.014(6) -0.021(6) 0.005(6)
C26 0.029(7) 0.024(7) 0.037(8) 0.002(6) -0.005(6) 0.008(6)
C27 0.027(8) 0.021(7) 0.053(10) 0.017(6) -0.010(7) -0.005(6)
C28 0.037(8) 0.038(8) 0.025(7) 0.007(6) 0.012(6) -0.004(6)
C29 0.073(10) 0.040(8) 0.040(8) -0.008(6) -0.011(7) 0.014(7)
C30 0.035(7) 0.049(8) 0.051(8) 0.008(7) -0.016(6) -0.003(6)
C31 0.051(10) 0.040(9) 0.053(11) 0.024(8) 0.002(8) 0.018(8)
C32 0.072(14) 0.031(9) 0.078(15) 0.016(9) 0.002(11) -0.023(9)
C33 0.050(11) 0.050(11) 0.055(11) -0.004(9) 0.023(9) -0.001(9)
C34 0.036(7) 0.034(6) 0.029(6) 0.008(6) 0.002(6) 0.003(5)
C35 0.037(9) 0.027(7) 0.049(10) -0.002(7) -0.001(7) -0.005(6)
C36 0.025(7) 0.039(8) 0.059(11) 0.002(8) 0.001(7) -0.004(6)
C37 0.043(9) 0.045(9) 0.044(9) 0.014(7) -0.014(8) -0.010(7)
C38 0.048(7) 0.020(6) 0.041(7) -0.001(5) 0.005(6) -0.002(6)
C39 0.041(6) 0.020(5) 0.034(6) -0.007(5) -0.001(5) 0.002(5)
C40 0.032(8) 0.034(8) 0.031(8) 0.008(6) 0.006(6) 0.009(6)
C41 0.079(13) 0.019(7) 0.036(9) 0.002(6) 0.005(9) 0.006(8)
C42 0.13(2) 0.040(10) 0.039(10) 0.019(9) 0.024(11) 0.013(12)
C43 0.069(12) 0.062(12) 0.025(8) 0.026(8) 0.008(8) 0.001(10)
C44 0.047(10) 0.059(12) 0.042(10) 0.000(8) 0.006(8) -0.022(9)
C45 0.045(9) 0.038(9) 0.029(8) 0.002(6) 0.000(7) 0.004(7)
C46 0.033(8) 0.024(7) 0.052(10) 0.007(7) -0.007(8) 0.000(6)
C47 0.038(9) 0.029(8) 0.075(13) 0.002(8) -0.009(9) 0.014(7)
C48 0.052(8) 0.032(7) 0.083(10) 0.023(8) -0.023(8) -0.006(7)
C49 0.063(8) 0.033(6) 0.072(8) 0.021(6) -0.037(7) -0.003(6)
C50 0.067(8) 0.034(6) 0.064(9) 0.016(7) -0.037(8) -0.007(7)
C51 0.052(10) 0.028(7) 0.042(9) 0.006(6) -0.021(8) -0.004(7)
C52 0.033(7) 0.062(9) 0.049(8) 0.005(7) -0.007(7) -0.016(7)
C53 0.035(9) 0.041(9) 0.032(8) -0.006(7) 0.000(7) -0.011(7)
C54 0.028(7) 0.051(9) 0.063(10) 0.005(7) 0.005(7) 0.005(6)
C55 0.025(7) 0.052(9) 0.073(10) 0.004(8) 0.007(7) 0.015(6)
C56 0.022(6) 0.064(9) 0.054(8) 0.017(8) -0.016(6) -0.011(6)
C57 0.047(10) 0.035(9) 0.038(9) -0.003(7) 0.014(7) -0.001(7)
C58 0.14(2) 0.058(13) 0.043(11) -0.005(10) 0.031(13) 0.047(14)
C59 0.14(3) 0.079(17) 0.059(14) 0.000(13) 0.029(15) 0.066(18)
C60 0.068(10) 0.037(8) 0.073(10) -0.007(7) 0.017(9) 0.015(8)
C61 0.065(9) 0.038(7) 0.072(9) 0.001(6) 0.010(7) 0.017(7)
C62 0.065(9) 0.027(7) 0.065(9) -0.003(7) 0.009(8) 0.023(7)
C63 0.049(8) 0.046(8) 0.019(6) 0.007(6) 0.000(6) -0.001(7)
C64 0.058(9) 0.050(8) 0.027(7) 0.009(6) 0.004(6) 0.000(7)
C65 0.078(15) 0.052(12) 0.061(12) -0.018(10) 0.011(11) -0.016(11)
C66 0.081(16) 0.062(13) 0.040(10) 0.008(9) 0.025(10) 0.003(11)
C67 0.095(17) 0.111(19) 0.015(8) 0.012(10) 0.003(9) 0.036(15)
C68 0.048(10) 0.071(13) 0.031(9) 0.002(9) -0.003(8) -0.013(9)
C69 0.043(9) 0.028(8) 0.035(8) -0.008(6) 0.007(7) -0.012(7)
C70 0.078(13) 0.037(9) 0.016(7) 0.006(6) 0.007(7) -0.020(9)
C71 0.064(14) 0.067(14) 0.052(11) 0.016(10) -0.018(10) -0.026(11)
C72 0.049(12) 0.094(17) 0.053(12) 0.011(11) -0.007(9) -0.047(12)
C73 0.048(11) 0.087(16) 0.042(10) -0.016(10) 0.003(8) -0.016(11)
C74 0.044(10) 0.034(9) 0.048(10) -0.008(7) -0.008(7) 0.014(7)
C75 0.026(7) 0.028(7) 0.037(8) 0.005(6) -0.001(6) 0.005(6)
C76 0.033(7) 0.025(6) 0.047(8) 0.012(6) -0.015(6) 0.001(5)
C77 0.039(7) 0.019(6) 0.033(6) 0.0160 -0.009(6) 0.0000
C78 0.047(8) 0.026(6) 0.039(7) 0.012(5) 0.001(6) 0.002(6)
C79 0.044(9) 0.037(8) 0.023(7) -0.002(6) -0.016(6) 0.002(7)
C80 0.025(8) 0.052(11) 0.063(12) 0.008(9) -0.010(8) -0.004(7)
C81 0.036(7) 0.023(6) 0.057(8) 0.016(6) -0.008(6) 0.014(5)
C82 0.050(10) 0.031(8) 0.047(10) 0.015(7) -0.004(8) -0.007(7)
C83 0.068(13) 0.055(12) 0.043(10) 0.022(9) 0.009(9) 0.003(10)
C84 0.057(11) 0.051(11) 0.028(8) -0.003(7) -0.003(7) 0.006(8)
C85 0.033(8) 0.019(7) 0.056(11) 0.002(7) -0.008(7) -0.005(6)
C86 0.040(9) 0.021(7) 0.061(11) 0.006(7) 0.008(8) -0.008(6)
C87 0.030(8) 0.029(9) 0.13(2) 0.019(12) -0.001(11) -0.004(7)
C88 0.061(14) 0.027(9) 0.14(2) -0.002(12) -0.042(16) -0.018(9)
C89 0.077(15) 0.028(9) 0.086(15) 0.002(9) -0.038(13) -0.001(9)
C90 0.049(11) 0.033(9) 0.077(14) -0.007(9) -0.024(10) -0.002(8)
C91 0.033(8) 0.030(8) 0.036(8) 0.005(6) 0.001(6) -0.005(6)
C92 0.074(13) 0.026(8) 0.044(10) 0.008(7) 0.001(9) 0.007(8)
C93 0.077(14) 0.038(10) 0.045(10) -0.008(8) -0.015(10) 0.026(9)
C94 0.097(18) 0.079(16) 0.042(11) 0.011(11) 0.021(11) 0.009(14)
C95 0.11(2) 0.051(13) 0.068(15) 0.007(11) 0.017(14) 0.023(13)
C96 0.108(18) 0.040(10) 0.027(9) 0.015(7) 0.014(10) 0.016(10)
C97 0.030(6) 0.026(6) 0.037(7) -0.001(6) 0.001(6) 0.003(5)
C98 0.036(7) 0.024(6) 0.048(7) -0.008(6) 0.008(6) 0.012(5)
C99 0.026(8) 0.036(9) 0.071(13) -0.014(8) -0.002(8) -0.007(6)
C100 0.050(10) 0.027(7) 0.048(9) -0.007(7) 0.009(7) 0.018(7)
C101 0.033(7) 0.026(6) 0.063(9) -0.008(6) 0.008(6) 0.000(5)
C102 0.033(7) 0.018(6) 0.056(8) -0.004(6) 0.004(6) -0.004(5)
C124 0.031(4) 0.019(4) 0.039(5) 0.008(3) 0.003(4) -0.005(3)
C134 0.035(8) 0.026(7) 0.025(7) -0.006(6) 0.004(6) -0.001(6)
C151 0.032(8) 0.049(10) 0.049(10) -0.005(8) 0.021(8) -0.008(8)
C221 0.036(9) 0.030(8) 0.060(12) 0.014(8) -0.007(8) 0.001(7)
C222 0.031(6) 0.029(6) 0.031(6) 0.001(5) -0.003(5) 0.005(5)
C331 0.041(9) 0.025(7) 0.032(8) 0.006(6) 0.003(6) 0.011(6)
C351 0.035(8) 0.013(6) 0.036(8) 0.013(5) 0.014(6) 0.000(5)
C551 0.044(7) 0.015(5) 0.031(7) -0.004(5) 0.004(5) 0.003(5)
C679 0.047(10) 0.045(10) 0.027(8) 0.000(7) 0.005(7) -0.002(8)
C689 0.045(9) 0.030(8) 0.0499 0.011(7) 0.003(8) -0.006(7)
C771 0.053(10) 0.034(8) 0.026(7) -0.008(7) 0.013(7) -0.001(7)
C772 0.047(9) 0.022(7) 0.041(9) 0.003(6) -0.001(7) 0.001(7)
C881 0.046(7) 0.043(7) 0.027(6) 0.001(6) -0.008(6) -0.008(6)
C901 0.099(10) 0.141(11) 0.131(11) -0.058(10) 0.045(10) -0.045(10)
C904 0.2012 0.22(4) 0.0946 0.02(2) -0.0610 -0.0974
C907 0.0868 0.5358 0.0772 -0.0512 0.0106 0.0193
C1010 0.047(9) 0.024(7) 0.036(8) -0.002(6) 0.006(7) -0.002(7)
C6710 0.023(7) 0.032(8) 0.050(10) 0.001(7) 0.009(7) 0.008(6)
C8101 0.048(10) 0.024(7) 0.039(9) 0.007(6) 0.027(8) 0.006(6)

loop_
_atom_type_symbol
_atom_type_scat_dispersion_real
_atom_type_scat_dispersion_imag
_atom_type_scat_Cromer_Mann_a1
_atom_type_scat_Cromer_Mann_b1
_atom_type_scat_Cromer_Mann_a2
_atom_type_scat_Cromer_Mann_b2
_atom_type_scat_Cromer_Mann_a3
_atom_type_scat_Cromer_Mann_b3
_atom_type_scat_Cromer_Mann_a4
_atom_type_scat_Cromer_Mann_b4
_atom_type_scat_Cromer_Mann_c
_atom_type_scat_source
C 0.0033 0.0016 2.3100 20.8439 1.0200 10.2075 1.5886 0.5687 0.8650 51.6512 0.2156 'International Tables Vol C 4.2.6.8 and 6.1.1.4'
H 0.0000 0.0000 0.4930 10.5109 0.3229 26.1257 0.1402 3.1424 0.0408 57.7998 0.0030 'International Tables Vol C 4.2.6.8 and 6.1.1.4'
Cl 0.1484 0.1585 11.4604 0.0104 7.1964 1.1662 6.2556 18.5194 1.6455 47.7784 -9.5574 'International Tables Vol C 4.2.6.8 and 6.1.1.4'
O 0.0106 0.0060 3.0485 13.2771 2.2868 5.7011 1.5463 0.3239 0.8670 32.9089 0.2508 'International Tables Vol C 4.2.6.8 and 6.1.1.4'
P 0.1023 0.0942 6.4345 1.9067 4.1791 27.1570 1.7800 0.5260 1.4908 68.1645 1.1149 'International Tables Vol C 4.2.6.8 and 6.1.1.4'
Mo -1.6832 0.6857 3.7025 0.2772 17.2356 1.0958 12.8876 11.0040 3.7429 61.6584 4.3875 'International Tables Vol C 4.2.6.8 and 6.1.1.4'
Ir -1.4442 7.9887 27.3049 1.5928 16.7296 8.8655 15.6115 0.4179 5.8338 45.0011 11.4722 'International Tables Vol C 4.2.6.8 and 6.1.1.4'

loop_
_geom_angle_atom_site_label_1
_geom_angle_atom_site_label_2
_geom_angle_atom_site_label_3
_geom_angle
_geom_angle_publ_flag
Ir3 Ir2 Ir4 58.16(2) yes
Ir3 Ir2 Ir5 59.980(19) yes
Ir4 Ir2 Ir5 107.06(2) yes
Ir3 Ir2 Mo1 59.39(3) yes
Ir4 Ir2 Mo1 59.25(3) yes
Ir5 Ir2 Mo1 58.26(3) yes
Ir3 Ir2 P1 165.30(9) yes
Ir4 Ir2 P1 132.28(10) yes
Ir5 Ir2 P1 105.32(9) yes
Mo1 Ir2 P1 114.31(10) yes
Ir3 Ir2 C124 97.6(4) yes
Ir4 Ir2 C124 44.3(4) yes
Ir5 Ir2 C124 118.2(4) yes
Mo1 Ir2 C124 60.9(4) yes
P1 Ir2 C124 89.3(4) yes
Ir3 Ir2 C331 98.2(5) yes
Ir4 Ir2 C331 90.7(4) yes
Ir5 Ir2 C331 132.7(4) yes
Mo1 Ir2 C331 148.5(5) yes
P1 Ir2 C331 92.3(5) yes
Ir3 Ir2 C351 76.4(4) yes
Ir4 Ir2 C351 134.0(4) yes
Ir5 Ir2 C351 47.5(4) yes
Mo1 Ir2 C351 105.2(4) yes
P1 Ir2 C351 93.7(4) yes
C124 Ir2 C331 105.3(6) yes
C124 Ir2 C351 165.6(6) yes
C331 Ir2 C351 88.7(6) yes
Ir2 Ir3 Ir4 63.02(2) yes
Ir2 Ir3 Ir5 61.30(2) yes
Ir4 Ir3 Ir5 111.99(2) yes
Ir2 Ir3 Mo1 64.18(3) yes
Ir4 Ir3 Mo1 62.36(3) yes
Ir5 Ir3 Mo1 60.22(3) yes
Ir2 Ir3 C134 98.8(3) yes
Ir4 Ir3 C134 55.6(3) yes
Ir5 Ir3 C134 99.0(4) yes
Mo1 Ir3 C134 43.3(3) yes
Ir2 Ir3 C221 172.3(5) yes
Ir4 Ir3 C221 120.7(5) yes
Ir5 Ir3 C221 111.4(5) yes
Mo1 Ir3 C221 110.8(5) yes
C134 Ir3 C221 79.5(6) yes
Ir2 Ir3 C222 92.4(5) yes
Ir4 Ir3 C222 108.7(4) yes
Ir5 Ir3 C222 109.4(5) yes
Mo1 Ir3 C222 156.5(5) yes
C134 Ir3 C222 151.5(6) yes
C221 Ir3 C222 92.5(7) yes
Ir2 Ir4 Ir3 58.825(19) yes
Ir2 Ir4 Mo1 62.21(3) yes
Ir3 Ir4 Mo1 60.69(3) yes
Ir2 Ir4 C24 146.7(5) yes
Ir3 Ir4 C24 99.2(4) yes
Mo1 Ir4 C24 132.0(4) yes
Ir2 Ir4 C25 117.9(4) yes
Ir3 Ir4 C25 102.1(4) yes
Mo1 Ir4 C25 160.9(4) yes
C24 Ir4 C25 37.1(6) yes
Ir2 Ir4 C26 113.4(4) yes
Ir3 Ir4 C26 134.5(4) yes
Mo1 Ir4 C26 161.5(4) yes
C24 Ir4 C26 62.3(6) yes
C25 Ir4 C26 37.6(6) yes
Ir2 Ir4 C27 135.3(5) yes
Ir3 Ir4 C27 161.9(4) yes
Mo1 Ir4 C27 132.5(4) yes
C24 Ir4 C27 62.9(6) yes
C25 Ir4 C27 62.5(5) yes
Ir2 Ir4 C28 173.0(4) yes
Ir3 Ir4 C28 128.2(4) yes
Mo1 Ir4 C28 119.9(4) yes
C24 Ir4 C28 37.8(6) yes
C25 Ir4 C28 62.6(6) yes
Ir2 Ir4 C124 49.9(4) yes
Ir3 Ir4 C124 103.2(4) yes
Mo1 Ir4 C124 64.2(4) yes
C24 Ir4 C124 157.4(6) yes
C25 Ir4 C124 132.1(6) yes
Ir2 Ir4 C134 98.1(3) yes
Ir3 Ir4 C134 58.9(3) yes
Mo1 Ir4 C134 43.3(4) yes
C24 Ir4 C134 88.8(6) yes
C25 Ir4 C134 122.3(6) yes
C26 Ir4 C27 36.7(6) yes
C26 Ir4 C28 62.2(6) yes
C27 Ir4 C28 37.9(6) yes
C26 Ir4 C124 98.8(6) yes
C27 Ir4 C124 94.6(6) yes
C28 Ir4 C124 124.0(6) yes
C26 Ir4 C134 148.1(5) yes
C27 Ir4 C134 119.6(6) yes
C28 Ir4 C134 86.8(5) yes
C124 Ir4 C134 105.5(6) yes
Ir2 Ir5 Ir3 58.715(19) yes
Ir2 Ir5 Mo1 63.50(3) yes
Ir3 Ir5 Mo1 60.85(3) yes
Ir2 Ir5 P2 139.08(10) yes
Ir3 Ir5 P2 106.62(9) yes
Mo1 Ir5 P2 147.39(10) yes
Ir2 Ir5 C151 108.3(5) yes
Ir3 Ir5 C151 70.1(5) yes
Mo1 Ir5 C151 48.3(5) yes
P2 Ir5 C151 99.7(5) yes
Ir2 Ir5 C351 50.6(3) yes
Ir3 Ir5 C351 77.1(4) yes
Mo1 Ir5 C351 113.4(3) yes
P2 Ir5 C351 90.3(4) yes
C151 Ir5 C351 147.2(7) yes
Ir2 Ir5 C551 115.3(4) yes
Ir3 Ir5 C551 160.6(5) yes
Mo1 Ir5 C551 99.8(5) yes
P2 Ir5 C551 89.5(4) yes
C151 Ir5 C551 97.0(7) yes
C351 Ir5 C551 114.3(6) yes
Ir8 Ir7 Ir9 61.93(2) yes
Ir8 Ir7 Ir10 60.71(2) yes
Ir9 Ir7 Ir10 111.49(3) yes
Ir8 Ir7 Mo6 64.50(3) yes
Ir9 Ir7 Mo6 62.83(3) yes
Ir10 Ir7 Mo6 60.84(3) yes
Ir8 Ir7 C679 100.0(4) yes
Ir9 Ir7 C679 57.8(4) yes
Ir10 Ir7 C679 99.9(4) yes
Mo6 Ir7 C679 43.8(4) yes
Ir8 Ir7 C771 171.0(6) yes
Ir9 Ir7 C771 122.5(5) yes
Ir10 Ir7 C771 110.8(6) yes
Mo6 Ir7 C771 109.6(5) yes
C679 Ir7 C771 78.1(7) yes
Ir8 Ir7 C772 94.5(5) yes
Ir9 Ir7 C772 107.5(5) yes
Ir10 Ir7 C772 111.1(5) yes
Mo6 Ir7 C772 158.9(5) yes
C679 Ir7 C772 148.9(6) yes
C771 Ir7 C772 91.4(7) yes
Ir7 Ir8 Ir9 58.22(2) yes
Ir7 Ir8 Ir10 60.04(2) yes
Ir9 Ir8 Ir10 107.93(3) yes
Ir7 Ir8 Mo6 58.51(3) yes
Ir9 Ir8 Mo6 59.58(3) yes
Ir10 Ir8 Mo6 58.63(3) yes
Ir7 Ir8 P3 166.11(10) yes
Ir9 Ir8 P3 130.49(10) yes
Ir10 Ir8 P3 106.20(10) yes
Mo6 Ir8 P3 114.10(11) yes
Ir7 Ir8 C689 97.7(5) yes
Ir9 Ir8 C689 45.5(5) yes
Ir10 Ir8 C689 117.2(5) yes
Mo6 Ir8 C689 60.0(5) yes
P3 Ir8 C689 86.9(5) yes
Ir7 Ir8 C881 98.1(5) yes
Ir9 Ir8 C881 89.6(5) yes
Ir10 Ir8 C881 132.5(5) yes
Mo6 Ir8 C881 147.5(5) yes
P3 Ir8 C881 93.0(5) yes
Ir7 Ir8 C8101 75.7(4) yes
Ir9 Ir8 C8101 132.9(5) yes
Ir10 Ir8 C8101 47.7(4) yes
Mo6 Ir8 C8101 105.4(4) yes
P3 Ir8 C8101 96.6(5) yes
C689 Ir8 C881 106.6(7) yes
C689 Ir8 C8101 164.9(6) yes
C881 Ir8 C8101 87.9(7) yes
Ir8 Ir9 Ir7 59.85(2) yes
Ir8 Ir9 Mo6 62.88(3) yes
Ir7 Ir9 Mo6 60.18(3) yes
Ir8 Ir9 C75 118.0(4) yes
Ir7 Ir9 C75 101.2(4) yes
Mo6 Ir9 C75 159.2(4) yes
Ir8 Ir9 C76 112.7(4) yes
Ir7 Ir9 C76 133.6(4) yes
Mo6 Ir9 C76 163.0(4) yes
C75 Ir9 C76 37.8(5) yes
Ir8 Ir9 C77 134.4(4) yes
Ir7 Ir9 C77 161.4(4) yes
Mo6 Ir9 C77 133.4(4) yes
C75 Ir9 C77 62.7(6) yes
C76 Ir9 C77 36.9(6) yes
Ir8 Ir9 C78 171.5(4) yes
Ir7 Ir9 C78 128.7(4) yes
Mo6 Ir9 C78 120.2(4) yes
C75 Ir9 C78 62.4(6) yes
C76 Ir9 C78 61.9(6) yes
Ir8 Ir9 C79 146.8(4) yes
Ir7 Ir9 C79 98.9(4) yes
Mo6 Ir9 C79 131.5(4) yes
C75 Ir9 C79 36.3(6) yes
C76 Ir9 C79 61.8(6) yes
Ir8 Ir9 C679 98.3(4) yes
Ir7 Ir9 C679 57.5(4) yes
Mo6 Ir9 C679 43.0(4) yes
C75 Ir9 C679 120.7(6) yes
C76 Ir9 C679 148.3(5) yes
Ir8 Ir9 C689 50.7(4) yes
Ir7 Ir9 C689 103.7(5) yes
Mo6 Ir9 C689 63.2(5) yes
C75 Ir9 C689 135.2(7) yes
C76 Ir9 C689 100.9(6) yes
C77 Ir9 C78 37.3(6) yes
C77 Ir9 C79 62.8(6) yes
C78 Ir9 C79 38.2(6) yes
C77 Ir9 C679 120.9(6) yes
C78 Ir9 C679 88.0(6) yes
C79 Ir9 C679 88.6(6) yes
C77 Ir9 C689 94.6(6) yes
C78 Ir9 C689 122.3(6) yes
C79 Ir9 C689 157.4(6) yes
C679 Ir9 C689 104.1(7) yes
Ir8 Ir10 Ir7 59.25(2) yes
Ir8 Ir10 Mo6 63.68(3) yes
Ir7 Ir10 Mo6 60.01(3) yes
Ir8 Ir10 P4 138.38(10) yes
Ir7 Ir10 P4 107.07(11) yes
Mo6 Ir10 P4 148.05(11) yes
Ir8 Ir10 C1010 114.1(5) yes
Ir7 Ir10 C1010 161.1(5) yes
Mo6 Ir10 C1010 101.1(5) yes
P4 Ir10 C1010 89.3(5) yes
Ir8 Ir10 C6710 108.8(4) yes
Ir7 Ir10 C6710 69.6(4) yes
Mo6 Ir10 C6710 48.6(4) yes
P4 Ir10 C6710 100.3(4) yes
C1010 Ir10 C6710 98.7(7) yes
Ir8 Ir10 C8101 50.4(4) yes
Ir7 Ir10 C8101 76.5(5) yes
Mo6 Ir10 C8101 113.0(4) yes
P4 Ir10 C8101 89.2(4) yes
C1010 Ir10 C8101 114.0(7) yes
C6710 Ir10 C8101 146.0(6) yes
Ir2 Mo1 Ir4 58.53(3) yes
Ir2 Mo1 Ir3 56.43(3) yes
Ir4 Mo1 Ir3 56.94(3) yes
Ir2 Mo1 Ir5 58.24(3) yes
Ir4 Mo1 Ir5 106.45(4) yes
Ir3 Mo1 Ir5 58.93(3) yes
Ir2 Mo1 C1 101.2(4) yes
Ir4 Mo1 C1 109.0(4) yes
Ir3 Mo1 C1 157.1(4) yes
Ir5 Mo1 C1 116.3(4) yes
Ir2 Mo1 C2 116.6(4) yes
Ir4 Mo1 C2 90.2(4) yes
Ir3 Mo1 C2 146.0(4) yes
Ir5 Mo1 C2 151.0(5) yes
C1 Mo1 C2 34.7(6) yes
Ir2 Mo1 C3 151.3(4) yes
Ir4 Mo1 C3 106.6(5) yes
Ir3 Mo1 C3 139.7(4) yes
Ir5 Mo1 C3 146.2(5) yes
C1 Mo1 C3 58.1(6) yes
Ir2 Mo1 C4 151.8(5) yes
Ir4 Mo1 C4 142.4(5) yes
Ir3 Mo1 C4 144.3(5) yes
Ir5 Mo1 C4 110.8(5) yes
C1 Mo1 C4 58.2(6) yes
Ir2 Mo1 C5 116.2(4) yes
Ir4 Mo1 C5 143.3(4) yes
Ir3 Mo1 C5 155.5(4) yes
Ir5 Mo1 C5 96.8(4) yes
C1 Mo1 C5 34.2(6) yes
Ir2 Mo1 C124 45.2(3) yes
Ir4 Mo1 C124 41.9(3) yes
Ir3 Mo1 C124 84.8(3) yes
Ir5 Mo1 C124 102.7(3) yes
C1 Mo1 C124 74.2(5) yes
Ir2 Mo1 C134 106.7(5) yes
Ir4 Mo1 C134 57.4(4) yes
Ir3 Mo1 C134 61.0(4) yes
Ir5 Mo1 C134 113.6(4) yes
C1 Mo1 C134 130.0(6) yes
Ir2 Mo1 C151 106.1(4) yes
Ir4 Mo1 C151 124.4(5) yes
Ir3 Mo1 C151 70.2(5) yes
Ir5 Mo1 C151 51.3(4) yes
C1 Mo1 C151 126.6(7) yes
C2 Mo1 C3 35.1(6) yes
C2 Mo1 C4 58.8(6) yes
C3 Mo1 C4 35.8(6) yes
C2 Mo1 C5 58.2(6) yes
C3 Mo1 C5 59.2(6) yes
C4 Mo1 C5 36.0(6) yes
C2 Mo1 C124 73.8(5) yes
C3 Mo1 C124 106.7(5) yes
C4 Mo1 C124 130.1(6) yes
C5 Mo1 C124 105.9(5) yes
C2 Mo1 C134 95.3(6) yes
C3 Mo1 C134 79.0(6) yes
C4 Mo1 C134 101.5(7) yes
C5 Mo1 C134 136.2(6) yes
C124 Mo1 C134 97.6(6) yes
C2 Mo1 C151 135.4(6) yes
C3 Mo1 C151 102.5(6) yes
C4 Mo1 C151 77.6(7) yes
C5 Mo1 C151 92.3(7) yes
C124 Mo1 C151 150.6(5) yes
C134 Mo1 C151 84.0(7) yes
Ir8 Mo6 Ir9 57.54(3) yes
Ir8 Mo6 Ir10 57.68(3) yes
Ir9 Mo6 Ir10 105.45(4) yes
Ir8 Mo6 Ir7 56.99(3) yes
Ir9 Mo6 Ir7 57.00(3) yes
Ir10 Mo6 Ir7 59.15(3) yes
Ir8 Mo6 C52 102.8(5) yes
Ir9 Mo6 C52 110.7(5) yes
Ir10 Mo6 C52 115.8(5) yes
Ir7 Mo6 C52 159.4(5) yes
Ir8 Mo6 C53 117.6(4) yes
Ir9 Mo6 C53 92.6(4) yes
Ir10 Mo6 C53 149.3(4) yes
Ir7 Mo6 C53 148.1(4) yes
C52 Mo6 C53 33.6(6) yes
Ir8 Mo6 C54 152.4(4) yes
Ir9 Mo6 C54 108.2(4) yes
Ir10 Mo6 C54 145.6(4) yes
Ir7 Mo6 C54 139.0(5) yes
C52 Mo6 C54 57.6(7) yes
Ir8 Mo6 C55 153.0(5) yes
Ir9 Mo6 C55 142.9(5) yes
Ir10 Mo6 C55 111.2(5) yes
Ir7 Mo6 C55 142.7(5) yes
C52 Mo6 C55 57.5(7) yes
Ir8 Mo6 C56 118.8(5) yes
Ir9 Mo6 C56 145.4(5) yes
Ir10 Mo6 C56 96.9(4) yes
Ir7 Mo6 C56 154.9(5) yes
C52 Mo6 C56 34.8(7) yes
Ir8 Mo6 C679 107.5(5) yes
Ir9 Mo6 C679 59.5(5) yes
Ir10 Mo6 C679 113.5(5) yes
Ir7 Mo6 C679 60.8(5) yes
C52 Mo6 C679 130.4(7) yes
Ir8 Mo6 C689 45.4(3) yes
Ir9 Mo6 C689 42.5(4) yes
Ir10 Mo6 C689 102.0(4) yes
Ir7 Mo6 C689 86.3(4) yes
C52 Mo6 C689 75.0(6) yes
Ir8 Mo6 C6710 104.5(4) yes
Ir9 Mo6 C6710 125.0(4) yes
Ir10 Mo6 C6710 50.1(4) yes
Ir7 Mo6 C6710 69.7(4) yes
C52 Mo6 C6710 124.3(7) yes
C53 Mo6 C54 35.3(6) yes
C53 Mo6 C55 57.6(6) yes
C54 Mo6 C55 34.8(6) yes
C53 Mo6 C56 57.0(6) yes
C54 Mo6 C56 57.7(7) yes
C55 Mo6 C56 34.5(7) yes
C53 Mo6 C679 97.0(6) yes
C54 Mo6 C679 78.6(7) yes
C55 Mo6 C679 99.5(7) yes
C56 Mo6 C679 133.3(7) yes
C53 Mo6 C689 74.7(5) yes
C54 Mo6 C689 107.5(6) yes
C55 Mo6 C689 130.1(6) yes
C56 Mo6 C689 107.6(6) yes
C679 Mo6 C689 100.1(6) yes
C53 Mo6 C6710 134.8(6) yes
C54 Mo6 C6710 102.8(6) yes
C55 Mo6 C6710 77.5(6) yes
C56 Mo6 C6710 89.6(7) yes
C679 Mo6 C6710 84.5(7) yes
C689 Mo6 C6710 149.7(5) yes
Ir2 P1 C6 117.9(5) yes
Ir2 P1 C12 115.6(5) yes
C6 P1 C12 104.2(7) yes
Ir2 P1 C18 114.0(5) yes
C6 P1 C18 103.4(7) yes
C12 P1 C18 99.4(7) yes
Ir5 P2 C34 118.1(5) yes
Ir5 P2 C40 115.9(5) yes
C34 P2 C40 100.5(7) yes
Ir5 P2 C46 114.4(5) yes
C34 P2 C46 103.4(7) yes
C40 P2 C46 102.4(8) yes
Ir8 P3 C57 114.6(6) yes
Ir8 P3 C63 115.9(6) yes
C57 P3 C63 98.7(8) yes
Ir8 P3 C69 118.3(5) yes
C57 P3 C69 102.5(8) yes
C63 P3 C69 104.2(8) yes
Ir10 P4 C85 113.7(5) yes
Ir10 P4 C91 114.1(5) yes
C85 P4 C91 103.6(8) yes
Ir10 P4 C97 117.3(5) yes
C85 P4 C97 105.4(7) yes
C91 P4 C97 101.0(7) yes
Mo1 C1 C2 72.4(9) yes
Mo1 C1 C5 72.2(10) yes
C2 C1 C5 110.0(16) yes
Mo1 C1 H11 125.2 no
C2 C1 H11 124.9 no
C5 C1 H11 124.9 no
Mo1 C2 C1 72.9(9) yes
Mo1 C2 C3 71.1(9) yes
C1 C2 C3 107.5(15) yes
Mo1 C2 H21 126.0 no
C1 C2 H21 126.2 no
C3 C2 H21 126.0 no
Mo1 C3 C2 73.8(9) yes
Mo1 C3 C4 69.7(8) yes
C2 C3 C4 107.1(16) yes
Mo1 C3 H31 126.3 no
C2 C3 H31 126.3 no
C4 C3 H31 126.3 no
Mo1 C4 C3 74.5(9) yes
Mo1 C4 C5 75.3(9) yes
C3 C4 C5 108.9(16) yes
Mo1 C4 H41 125.1 no
C3 C4 H41 125.2 no
C5 C4 H41 125.0 no
Mo1 C5 C4 68.7(9) yes
Mo1 C5 C1 73.5(10) yes
C4 C5 C1 106.3(16) yes
Mo1 C5 H51 126.6 no
C4 C5 H51 126.7 no
C1 C5 H51 126.7 no
P1 C6 C7 121.5(13) yes
P1 C6 C11 120.6(12) yes
C7 C6 C11 117.9(16) yes
C6 C7 C8 120.0(19) yes
C6 C7 H71 119.9 no
C8 C7 H71 120.0 no
C7 C8 C9 118.9(18) yes
C7 C8 H81 120.8 no
C9 C8 H81 120.3 no
C8 C9 C10 123.3(18) yes
C8 C9 H91 118.6 no
C10 C9 H91 118.1 no
C9 C10 C11 116.4(17) yes
C9 C10 H101 121.8 no
C11 C10 H101 121.8 no
C6 C11 C10 123.5(16) yes
C6 C11 H111 118.3 no
C10 C11 H111 118.2 no
P1 C12 C13 124.5(14) yes
P1 C12 C17 116.3(13) yes
C13 C12 C17 118.9(16) yes
C12 C13 C14 119(2) yes
C12 C13 H131 120.6 no
C14 C13 H131 120.5 no
C13 C14 C15 122(2) yes
C13 C14 H141 118.9 no
C15 C14 H141 118.7 no
C14 C15 C16 118.7(18) yes
C14 C15 H151 120.4 no
C16 C15 H151 120.8 no
C15 C16 C17 121(2) yes
C15 C16 H161 119.2 no
C17 C16 H161 119.4 no
C12 C17 C16 119.3(18) yes
C12 C17 H171 120.3 no
C16 C17 H171 120.4 no
P1 C18 C19 120.7(12) yes
P1 C18 C23 122.6(11) yes
C19 C18 C23 116.7(14) yes
C18 C19 C20 119.5(18) yes
C18 C19 H191 120.1 no
C20 C19 H191 120.3 no
C19 C20 C21 120.5(18) yes
C19 C20 H201 119.8 no
C21 C20 H201 119.7 no
C20 C21 C22 119.1(16) yes
C20 C21 H211 120.5 no
C22 C21 H211 120.4 no
C21 C22 C23 122.1(18) yes
C21 C22 H221 118.9 no
C23 C22 H221 119.0 no
C22 C23 C18 121.6(15) yes
C22 C23 H231 119.2 no
C18 C23 H231 119.2 no
Ir4 C24 C25 69.4(8) yes
Ir4 C24 C28 70.4(9) yes
C25 C24 C28 106.8(13) yes
Ir4 C24 C29 130.2(11) yes
C25 C24 C29 129.5(17) yes
C28 C24 C29 123.4(16) yes
Ir4 C25 C24 73.4(8) yes
Ir4 C25 C26 72.1(7) yes
C24 C25 C26 109.0(13) yes
Ir4 C25 C30 129.6(10) yes
C24 C25 C30 123.7(15) yes
C26 C25 C30 126.3(15) yes
Ir4 C26 C25 70.4(7) yes
Ir4 C26 C27 72.5(8) yes
C25 C26 C27 109.2(13) yes
Ir4 C26 C31 130.4(11) yes
C25 C26 C31 126.0(14) yes
C27 C26 C31 124.2(15) yes
Ir4 C27 C26 70.8(8) yes
Ir4 C27 C28 70.6(8) yes
C26 C27 C28 107.3(13) yes
Ir4 C27 C32 128.4(12) yes
C26 C27 C32 127.5(17) yes
C28 C27 C32 124.9(16) yes
Ir4 C28 C27 71.5(8) yes
Ir4 C28 C24 71.8(8) yes
C27 C28 C24 107.7(13) yes
Ir4 C28 C33 130.4(13) yes
C27 C28 C33 123.7(15) yes
C24 C28 C33 127.7(15) yes
C24 C29 H291 109.5 no
C24 C29 H292 109.8 no
H291 C29 H292 109.5 no
C24 C29 H293 109.1 no
H291 C29 H293 109.5 no
H292 C29 H293 109.5 no
C25 C30 H301 109.4 no
C25 C30 H302 109.6 no
H301 C30 H302 109.5 no
C25 C30 H303 109.4 no
H301 C30 H303 109.2 no
H302 C30 H303 109.7 no
C26 C31 H311 108.9 no
C26 C31 H312 109.9 no
H311 C31 H312 109.5 no
C26 C31 H313 109.6 no
H311 C31 H313 109.5 no
H312 C31 H313 109.5 no
C27 C32 H321 109.6 no
C27 C32 H322 109.4 no
H321 C32 H322 109.5 no
C27 C32 H323 109.5 no
H321 C32 H323 109.5 no
H322 C32 H323 109.5 no
C28 C33 H331 109.5 no
C28 C33 H332 109.4 no
H331 C33 H332 109.5 no
C28 C33 H333 109.5 no
H331 C33 H333 109.5 no
H332 C33 H333 109.5 no
P2 C34 C35 119.0(12) yes
P2 C34 C39 120.9(12) yes
C35 C34 C39 119.5(14) yes
C34 C35 C36 122.7(15) yes
C34 C35 H351 118.7 no
C36 C35 H351 118.6 no
C35 C36 C37 117.4(15) yes
C35 C36 H361 121.3 no
C37 C36 H361 121.4 no
C36 C37 C38 121.3(17) yes
C36 C37 H371 119.3 no
C38 C37 H371 119.4 no
C37 C38 C39 119.2(15) yes
C37 C38 H381 120.5 no
C39 C38 H381 120.3 no
C38 C39 C34 119.7(15) yes
C38 C39 H391 120.1 no
C34 C39 H391 120.2 no
P2 C40 C41 121.4(12) yes
P2 C40 C45 120.4(11) yes
C41 C40 C45 118.2(14) yes
C40 C41 C42 121.0(16) yes
C40 C41 H411 119.5 no
C42 C41 H411 119.5 no
C41 C42 C43 121.8(17) yes
C41 C42 H421 119.1 no
C43 C42 H421 119.0 no
C42 C43 C44 118.1(15) yes
C42 C43 H431 120.7 no
C44 C43 H431 121.2 no
C43 C44 C45 120.4(17) yes
C43 C44 H441 119.9 no
C45 C44 H441 119.6 no
C40 C45 C44 120.3(16) yes
C40 C45 H451 119.5 no
C44 C45 H451 120.2 no
P2 C46 C47 122.1(14) yes
P2 C46 C51 119.1(13) yes
C47 C46 C51 118.5(16) yes
C46 C47 C48 119.5(19) yes
C46 C47 H471 120.2 no
C48 C47 H471 120.3 no
C47 C48 C49 120(2) yes
C47 C48 H481 120.3 no
C49 C48 H481 120.2 no
C48 C49 C50 120.4(18) yes
C48 C49 H491 119.8 no
C50 C49 H491 119.8 no
C49 C50 C51 122(2) yes
C49 C50 H501 119.3 no
C51 C50 H501 119.2 no
C46 C51 C50 120.3(19) yes
C46 C51 H511 119.7 no
C50 C51 H511 120.0 no
Mo6 C52 C53 72.0(10) yes
Mo6 C52 C56 70.3(10) yes
C53 C52 C56 107.0(18) yes
Mo6 C52 H521 126.2 no
C53 C52 H521 126.1 no
C56 C52 H521 126.8 no
Mo6 C53 C52 74.5(10) yes
Mo6 C53 C54 71.4(10) yes
C52 C53 C54 109.1(18) yes
Mo6 C53 H531 125.3 no
C52 C53 H531 125.2 no
C54 C53 H531 125.4 no
Mo6 C54 C53 73.3(10) yes
Mo6 C54 C55 70.9(10) yes
C53 C54 C55 106.0(18) yes
Mo6 C54 H541 126.8 no
C53 C54 H541 126.6 no
C55 C54 H541 126.9 no
Mo6 C55 C54 74.3(10) yes
Mo6 C55 C56 74.4(9) yes
C54 C55 C56 109.7(17) yes
Mo6 C55 H551 124.8 no
C54 C55 H551 124.8 no
C56 C55 H551 125.0 no
Mo6 C56 C52 74.9(9) yes
Mo6 C56 C55 71.2(9) yes
C52 C56 C55 108.2(16) yes
Mo6 C56 H561 126.0 no
C52 C56 H561 125.4 no
C55 C56 H561 125.9 no
P3 C57 C58 119.6(15) yes
P3 C57 C62 120.1(13) yes
C58 C57 C62 120.3(18) yes
C57 C58 C59 120(2) yes
C57 C58 H581 119.8 no
C59 C58 H581 119.8 no
C58 C59 C60 117(2) yes
C58 C59 H591 121.6 no
C60 C59 H591 121.5 no
C59 C60 C61 122.1(19) yes
C59 C60 H601 119.1 no
C61 C60 H601 118.9 no
C60 C61 C62 119(2) yes
C60 C61 H611 120.6 no
C62 C61 H611 120.2 no
C61 C62 C57 120.9(19) yes
C61 C62 H621 119.8 no
C57 C62 H621 119.3 no
P3 C63 C64 116.4(12) yes
P3 C63 C68 124.1(14) yes
C64 C63 C68 119.4(15) yes
C63 C64 C65 120.1(18) yes
C63 C64 H641 120.1 no
C65 C64 H641 119.8 no
C64 C65 C66 119(2) yes
C64 C65 H651 120.5 no
C66 C65 H651 120.1 no
C65 C66 C67 121.2(19) yes
C65 C66 H661 119.5 no
C67 C66 H661 119.3 no
C66 C67 C68 117.8(19) yes
C66 C67 H671 121.3 no
C68 C67 H671 120.9 no
C67 C68 C63 122.1(19) yes
C67 C68 H681 119.0 no
C63 C68 H681 118.9 no
P3 C69 C70 121.0(14) yes
P3 C69 C74 118.7(12) yes
C70 C69 C74 120.0(17) yes
C69 C70 C71 119.4(19) yes
C69 C70 H701 120.2 no
C71 C70 H701 120.5 no
C70 C71 C72 121.9(19) yes
C70 C71 H711 119.2 no
C72 C71 H711 118.9 no
C71 C72 C73 119.7(18) yes
C71 C72 H721 120.3 no
C73 C72 H721 120.1 no
C72 C73 C74 120(2) yes
C72 C73 H731 119.7 no
C74 C73 H731 119.9 no
C73 C74 C69 118.5(18) yes
C73 C74 H741 120.6 no
C69 C74 H741 120.9 no
Ir9 C75 C76 70.8(8) yes
Ir9 C75 C79 70.9(8) yes
C76 C75 C79 107.4(14) yes
Ir9 C75 C80 129.0(11) yes
C76 C75 C80 124.6(14) yes
C79 C75 C80 127.6(15) yes
Ir9 C76 C75 71.4(8) yes
Ir9 C76 C77 71.3(8) yes
C75 C76 C77 108.7(13) yes
Ir9 C76 C81 130.4(10) yes
C75 C76 C81 125.2(14) yes
C77 C76 C81 125.5(14) yes
Ir9 C77 C76 71.7(8) yes
Ir9 C77 C78 70.5(8) yes
C76 C77 C78 107.5(13) yes
Ir9 C77 C82 126.1(11) yes
C76 C77 C82 125.9(15) yes
C78 C77 C82 126.5(15) yes
Ir9 C78 C77 72.2(9) yes
Ir9 C78 C79 71.2(8) yes
C77 C78 C79 107.8(14) yes
Ir9 C78 C83 127.4(12) yes
C77 C78 C83 124.2(16) yes
C79 C78 C83 127.7(16) yes
Ir9 C79 C78 70.5(8) yes
Ir9 C79 C75 72.8(9) yes
C78 C79 C75 108.7(14) yes
Ir9 C79 C84 129.7(11) yes
C78 C79 C84 125.2(15) yes
C75 C79 C84 125.6(15) yes
C75 C80 H801 109.4 no
C75 C80 H802 109.8 no
H801 C80 H802 109.5 no
C75 C80 H803 109.2 no
H801 C80 H803 109.5 no
H802 C80 H803 109.5 no
C76 C81 H811 109.3 no
C76 C81 H812 109.3 no
H811 C81 H812 109.5 no
C76 C81 H813 110.0 no
H811 C81 H813 109.4 no
H812 C81 H813 109.3 no
C77 C82 H821 109.2 no
C77 C82 H822 109.4 no
H821 C82 H822 109.5 no
C77 C82 H823 109.9 no
H821 C82 H823 109.5 no
H822 C82 H823 109.5 no
C78 C83 H831 109.0 no
C78 C83 H832 109.7 no
H831 C83 H832 109.5 no
C78 C83 H833 109.6 no
H831 C83 H833 109.5 no
H832 C83 H833 109.5 no
C79 C84 H841 109.6 no
C79 C84 H842 109.2 no
H841 C84 H842 109.5 no
C79 C84 H843 109.6 no
H841 C84 H843 109.5 no
H842 C84 H843 109.5 no
P4 C85 C86 121.9(14) yes
P4 C85 C90 118.9(14) yes
C86 C85 C90 119.2(16) yes
C85 C86 C87 121(2) yes
C85 C86 H861 119.6 no
C87 C86 H861 119.2 no
C86 C87 C88 123(2) yes
C86 C87 H871 118.8 no
C88 C87 H871 118.6 no
C87 C88 C89 118.9(19) yes
C87 C88 H881 120.7 no
C89 C88 H881 120.5 no
C88 C89 C90 118(2) yes
C88 C89 H891 120.9 no
C90 C89 H891 120.9 no
C89 C90 C85 120(2) yes
C89 C90 H901 120.0 no
C85 C90 H901 120.1 no
P4 C91 C92 122.6(12) yes
P4 C91 C96 117.9(12) yes
C92 C91 C96 119.4(15) yes
C91 C92 C93 120.9(15) yes
C91 C92 H921 119.6 no
C93 C92 H921 119.5 no
C92 C93 C94 120.6(17) yes
C92 C93 H931 119.6 no
C94 C93 H931 119.7 no
C93 C94 C95 118.3(20) yes
C93 C94 H941 120.7 no
C95 C94 H941 120.9 no
C94 C95 C96 123(2) yes
C94 C95 H951 118.3 no
C96 C95 H951 118.6 no
C91 C96 C95 117.4(18) yes
C91 C96 H961 121.3 no
C95 C96 H961 121.3 no
P4 C97 C98 119.5(11) yes
P4 C97 C102 123.7(11) yes
C98 C97 C102 116.6(13) yes
C97 C98 C99 120.7(14) yes
C97 C98 H981 119.7 no
C99 C98 H981 119.5 no
C98 C99 C100 121.5(15) yes
C98 C99 H991 119.2 no
C100 C99 H991 119.2 no
C99 C100 C101 118.1(14) yes
C99 C100 H1001 120.9 no
C101 C100 H1001 121.0 no
C100 C101 C102 120.9(14) yes
C100 C101 H1011 119.5 no
C102 C101 H1011 119.6 no
C97 C102 C101 122.1(14) yes
C97 C102 H1021 118.8 no
C101 C102 H1021 119.1 no
Ir2 C124 Ir4 85.8(5) yes
Ir2 C124 Mo1 73.9(4) yes
Ir4 C124 Mo1 73.9(5) yes
Ir2 C124 O124 132.3(12) yes
Ir4 C124 O124 137.4(12) yes
Mo1 C124 O124 127.8(11) yes
Ir4 C134 Ir3 65.6(4) yes
Ir4 C134 Mo1 79.4(5) yes
Ir3 C134 Mo1 75.6(5) yes
Ir4 C134 O134 122.7(12) yes
Ir3 C134 O134 122.3(11) yes
Mo1 C134 O134 155.0(14) yes
Ir5 C151 Mo1 80.3(6) yes
Ir5 C151 O151 132.1(14) yes
Mo1 C151 O151 147.6(14) yes
Ir3 C221 O221 174.8(16) yes
Ir3 C222 O222 177.3(13) yes
Ir2 C331 O331 176.6(14) yes
Ir2 C351 Ir5 81.9(5) yes
Ir2 C351 O351 136.4(12) yes
Ir5 C351 O351 141.5(11) yes
Ir5 C551 O551 178.1(14) yes
Ir7 C679 Ir9 64.7(4) yes
Ir7 C679 O679 123.6(13) yes
Ir9 C679 O679 123.7(13) yes
Ir7 C679 Mo6 75.4(5) yes
Ir9 C679 Mo6 77.6(5) yes
O679 C679 Mo6 155.0(15) yes
Ir8 C689 Ir9 83.7(6) yes
Ir8 C689 Mo6 74.6(5) yes
Ir9 C689 Mo6 74.3(6) yes
Ir8 C689 O689 132.6(14) yes
Ir9 C689 O689 139.2(13) yes
Mo6 C689 O689 126.4(13) yes
Ir7 C771 O771 176.9(18) yes
Ir7 C772 O772 177.3(15) yes
Ir8 C881 O881 178.1(15) yes
Cl902 C901 Cl900 107.0(8) yes
Cl902 C901 H9011 109.6 no
Cl900 C901 H9011 110.8 no
Cl902 C901 H9012 109.3 no
Cl900 C901 H9012 110.6 no
H9011 C901 H9012 109.5 no
Cl905 C904 Cl903 112.5(13) yes
Cl905 C904 H9041 106.7 no
Cl903 C904 H9041 106.6 no
Cl905 C904 H9042 110.4 no
Cl903 C904 H9042 111.0 no
H9041 C904 H9042 109.5 no
Cl906 C907 Cl908 109.7(13) yes
Cl906 C907 H9071 118.5 no
Cl908 C907 H9071 117.5 no
Cl906 C907 H9072 100.3 no
Cl908 C907 H9072 97.8 no
H9071 C907 H9072 109.5 no
Ir10 C1010 O1010 176.9(14) yes
Ir10 C6710 Mo6 81.4(5) yes
Ir10 C6710 O6710 133.8(13) yes
Mo6 C6710 O6710 144.8(13) yes
Ir8 C8101 Ir10 81.9(5) yes
Ir8 C8101 O8101 135.8(13) yes
Ir10 C8101 O8101 142.3(12) yes

loop_
_geom_bond_atom_site_label_1
_geom_bond_atom_site_label_2
_geom_bond_distance
_geom_bond_publ_flag
Ir2 Ir3 2.7023(7) yes
Ir2 Ir4 2.8146(8) yes
Ir2 Ir5 2.7737(7) yes
Ir2 Mo1 2.9194(13) yes
Ir2 P1 2.369(4) yes
Ir2 C124 2.157(13) yes
Ir2 C331 1.880(15) yes
Ir2 C351 2.164(12) yes
Ir3 Ir4 2.6830(8) yes
Ir3 Ir5 2.7379(8) yes
Ir3 Mo1 2.7914(13) yes
Ir3 C134 2.522(15) yes
Ir3 C221 1.86(2) yes
Ir3 C222 1.855(15) yes
Ir4 Mo1 2.8360(13) yes
Ir4 C24 2.266(15) yes
Ir4 C25 2.213(12) yes
Ir4 C26 2.236(14) yes
Ir4 C27 2.258(14) yes
Ir4 C28 2.247(14) yes
Ir4 C124 1.972(15) yes
Ir4 C134 2.430(15) yes
Ir5 Mo1 2.7743(13) yes
Ir5 P2 2.335(4) yes
Ir5 C151 2.197(16) yes
Ir5 C351 2.066(14) yes
Ir5 C551 1.836(16) yes
Ir7 Ir8 2.7204(8) yes
Ir7 Ir9 2.6744(8) yes
Ir7 Ir10 2.7424(8) yes
Ir7 Mo6 2.7666(14) yes
Ir7 C679 2.496(17) yes
Ir7 C771 1.856(15) yes
Ir7 C772 1.875(17) yes
Ir8 Ir9 2.7760(8) yes
Ir8 Ir10 2.7607(8) yes
Ir8 Mo6 2.9282(13) yes
Ir8 P3 2.365(4) yes
Ir8 C689 2.162(16) yes
Ir8 C881 1.844(17) yes
Ir8 C8101 2.150(14) yes
Ir9 Mo6 2.8371(13) yes
Ir9 C75 2.244(16) yes
Ir9 C76 2.237(13) yes
Ir9 C77 2.232(13) yes
Ir9 C78 2.210(16) yes
Ir9 C79 2.220(13) yes
Ir9 C679 2.503(18) yes
Ir9 C689 1.993(18) yes
Ir10 Mo6 2.7894(14) yes
Ir10 P4 2.324(4) yes
Ir10 C1010 1.846(18) yes
Ir10 C6710 2.163(16) yes
Ir10 C8101 2.062(15) yes
Mo1 C1 2.374(16) yes
Mo1 C2 2.367(15) yes
Mo1 C3 2.332(15) yes
Mo1 C4 2.270(15) yes
Mo1 C5 2.357(17) yes
Mo1 C124 2.656(15) yes
Mo1 C134 1.978(15) yes
Mo1 C151 2.102(19) yes
Mo6 C52 2.381(18) yes
Mo6 C53 2.350(16) yes
Mo6 C54 2.324(18) yes
Mo6 C55 2.282(16) yes
Mo6 C56 2.322(15) yes
Mo6 C679 1.980(17) yes
Mo6 C689 2.631(18) yes
Mo6 C6710 2.115(16) yes
Cl900 C901 1.758(10) yes
Cl902 C901 1.763(10) yes
Cl903 C904 1.752(10) yes
Cl905 C904 1.764(10) yes
Cl906 C907 1.774(10) yes
Cl908 C907 1.760(10) yes
P1 C6 1.837(16) yes
P1 C12 1.835(17) yes
P1 C18 1.814(14) yes
P2 C34 1.850(16) yes
P2 C40 1.841(15) yes
P2 C46 1.813(16) yes
P3 C57 1.869(18) yes
P3 C63 1.856(16) yes
P3 C69 1.847(17) yes
P4 C85 1.848(16) yes
P4 C91 1.828(16) yes
P4 C97 1.794(15) yes
O124 C124 1.178(17) yes
O134 C134 1.157(17) yes
O151 C151 1.16(2) yes
O221 C221 1.15(2) yes
O222 C222 1.153(18) yes
O331 C331 1.149(17) yes
O351 C351 1.141(16) yes
O551 C551 1.160(19) yes
O679 C679 1.206(19) yes
O689 C689 1.181(19) yes
O771 C771 1.15(2) yes
O772 C772 1.14(2) yes
O881 C881 1.183(19) yes
O1010 C1010 1.16(2) yes
O6710 C6710 1.182(18) yes
O8101 C8101 1.160(18) yes
C1 C2 1.41(3) yes
C1 C5 1.39(2) yes
C1 H11 0.950 no
C2 C3 1.42(2) yes
C2 H21 0.950 no
C3 C4 1.42(2) yes
C3 H31 0.950 no
C4 C5 1.43(3) yes
C4 H41 0.950 no
C5 H51 0.950 no
C6 C7 1.41(2) yes
C6 C11 1.39(2) yes
C7 C8 1.39(3) yes
C7 H71 0.950 no
C8 C9 1.38(3) yes
C8 H81 0.950 no
C9 C10 1.38(3) yes
C9 H91 0.950 no
C10 C11 1.38(2) yes
C10 H101 0.950 no
C11 H111 0.950 no
C12 C13 1.40(2) yes
C12 C17 1.41(2) yes
C13 C14 1.41(3) yes
C13 H131 0.950 no
C14 C15 1.34(3) yes
C14 H141 0.950 no
C15 C16 1.39(3) yes
C15 H151 0.950 no
C16 C17 1.40(2) yes
C16 H161 0.950 no
C17 H171 0.950 no
C18 C19 1.42(2) yes
C18 C23 1.37(2) yes
C19 C20 1.41(2) yes
C19 H191 0.950 no
C20 C21 1.37(3) yes
C20 H201 0.950 no
C21 C22 1.33(3) yes
C21 H211 0.950 no
C22 C23 1.38(2) yes
C22 H221 0.950 no
C23 H231 0.950 no
C24 C25 1.43(2) yes
C24 C28 1.46(2) yes
C24 C29 1.47(2) yes
C25 C26 1.43(2) yes
C25 C30 1.526(9) yes
C26 C27 1.41(2) yes
C26 C31 1.49(2) yes
C27 C28 1.46(2) yes
C27 C32 1.50(2) yes
C28 C33 1.50(2) yes
C29 H291 0.950 no
C29 H292 0.950 no
C29 H293 0.950 no
C30 H301 0.950 no
C30 H302 0.950 no
C30 H303 0.950 no
C31 H311 0.950 no
C31 H312 0.950 no
C31 H313 0.950 no
C32 H321 0.950 no
C32 H322 0.950 no
C32 H323 0.950 no
C33 H331 0.950 no
C33 H332 0.950 no
C33 H333 0.950 no
C34 C35 1.37(2) yes
C34 C39 1.38(2) yes
C35 C36 1.38(2) yes
C35 H351 0.950 no
C36 C37 1.40(2) yes
C36 H361 0.950 no
C37 C38 1.38(2) yes
C37 H371 0.950 no
C38 C39 1.40(2) yes
C38 H381 0.950 no
C39 H391 0.950 no
C40 C41 1.37(2) yes
C40 C45 1.42(2) yes
C41 C42 1.37(2) yes
C41 H411 0.950 no
C42 C43 1.38(3) yes
C42 H421 0.950 no
C43 C44 1.40(3) yes
C43 H431 0.950 no
C44 C45 1.38(2) yes
C44 H441 0.950 no
C45 H451 0.950 no
C46 C47 1.41(2) yes
C46 C51 1.42(2) yes
C47 C48 1.40(3) yes
C47 H471 0.950 no
C48 C49 1.41(3) yes
C48 H481 0.950 no
C49 C50 1.35(3) yes
C49 H491 0.950 no
C50 C51 1.36(2) yes
C50 H501 0.950 no
C51 H511 0.950 no
C52 C53 1.37(2) yes
C52 C56 1.41(3) yes
C52 H521 0.950 no
C53 C54 1.42(2) yes
C53 H531 0.950 no
C54 C55 1.38(3) yes
C54 H541 0.950 no
C55 C56 1.36(3) yes
C55 H551 0.950 no
C56 H561 0.950 no
C57 C58 1.35(2) yes
C57 C62 1.36(3) yes
C58 C59 1.44(3) yes
C58 H581 0.950 no
C59 C60 1.37(3) yes
C59 H591 0.950 no
C60 C61 1.37(3) yes
C60 H601 0.950 no
C61 C62 1.38(2) yes
C61 H611 0.950 no
C62 H621 0.950 no
C63 C64 1.40(2) yes
C63 C68 1.33(2) yes
C64 C65 1.38(3) yes
C64 H641 0.950 no
C65 C66 1.37(3) yes
C65 H651 0.950 no
C66 C67 1.39(3) yes
C66 H661 0.950 no
C67 C68 1.40(3) yes
C67 H671 0.950 no
C68 H681 0.950 no
C69 C70 1.41(2) yes
C69 C74 1.36(2) yes
C70 C71 1.39(3) yes
C70 H701 0.950 no
C71 C72 1.33(3) yes
C71 H711 0.950 no
C72 C73 1.39(3) yes
C72 H721 0.950 no
C73 C74 1.43(3) yes
C73 H731 0.950 no
C74 H741 0.950 no
C75 C76 1.45(2) yes
C75 C79 1.39(2) yes
C75 C80 1.50(2) yes
C76 C77 1.42(2) yes
C76 C81 1.520(9) yes
C77 C78 1.42(2) yes
C77 C82 1.48(2) yes
C78 C79 1.45(2) yes
C78 C83 1.48(2) yes
C79 C84 1.53(2) yes
C80 H801 0.950 no
C80 H802 0.950 no
C80 H803 0.950 no
C81 H811 0.950 no
C81 H812 0.950 no
C81 H813 0.946 no
C82 H821 0.950 no
C82 H822 0.950 no
C82 H823 0.950 no
C83 H831 0.950 no
C83 H832 0.950 no
C83 H833 0.950 no
C84 H841 0.950 no
C84 H842 0.950 no
C84 H843 0.950 no
C85 C86 1.35(2) yes
C85 C90 1.39(3) yes
C86 C87 1.35(3) yes
C86 H861 0.950 no
C87 C88 1.34(4) yes
C87 H871 0.950 no
C88 C89 1.41(3) yes
C88 H881 0.950 no
C89 C90 1.40(3) yes
C89 H891 0.950 no
C90 H901 0.950 no
C91 C92 1.35(2) yes
C91 C96 1.42(2) yes
C92 C93 1.43(3) yes
C92 H921 0.950 no
C93 C94 1.35(3) yes
C93 H931 0.950 no
C94 C95 1.37(3) yes
C94 H941 0.950 no
C95 C96 1.40(3) yes
C95 H951 0.950 no
C96 H961 0.950 no
C97 C98 1.41(2) yes
C97 C102 1.437(19) yes
C98 C99 1.36(2) yes
C98 H981 0.950 no
C99 C100 1.42(2) yes
C99 H991 0.950 no
C100 C101 1.38(2) yes
C100 H1001 0.950 no
C101 C102 1.35(2) yes
C101 H1011 0.950 no
C102 H1021 0.950 no
C901 H9011 0.950 no
C901 H9012 0.950 no
C904 H9041 0.950 no
C904 H9042 0.950 no
C907 H9071 0.950 no
C907 H9072 0.950 no

loop_
_geom_hbond_atom_site_label_D
_geom_hbond_atom_site_label_H
_geom_hbond_atom_site_label_A
_geom_hbond_site_symmetry_A
_geom_hbond_angle_DHA
_geom_hbond_distance_DH
_geom_hbond_distance_HA
_geom_hbond_distance_DA
_geom_hbond_publ_flag
C11 H111 O551 . 148.1(5) 0.950 2.514 3.36(3) yes
C13 H131 C11 . 127.5(6) 0.950 2.538 3.21(3) yes
C23 H231 O124 . 125.0(4) 0.950 2.591 3.23(3) yes
C32 H322 O124 . 137.6(5) 0.950 2.456 3.22(3) yes
C33 H332 O134 . 140.0(5) 0.950 2.364 3.15(3) yes
C38 H381 O124 1_545 141.8(4) 0.950 2.463 3.26(3) yes
C41 H411 C39 . 133.5(5) 0.950 2.579 3.31(3) yes
C68 H681 C74 . 130.8(6) 0.950 2.484 3.19(3) yes
C74 H741 O1010 . 148.6(5) 0.950 2.499 3.35(3) yes
C80 H801 O134 2_655 158.3(5) 0.950 2.498 3.40(3) yes
C81 H812 C55 3_555 140.2(6) 0.950 2.530 3.32(3) yes
C82 H823 O689 . 139.9(5) 0.950 2.378 3.16(3) yes
C84 H842 O151 2_655 156.3(6) 0.950 2.385 3.28(3) yes
C96 H961 C102 . 134.0(5) 0.950 2.570 3.30(3) yes
C101 H1011 O689 1_565 138.9(5) 0.950 2.428 3.21(3) yes
